data_7709804
loop_
_publ_author_name
'Kim, Doheon'
'Gwak, Geonwoo'
'Han, Jihun'
'Kim, Dongwon'
'Jung, Ok-Sang'

_publ_section_title
;
 Structural properties of [Cu(II)3L6] cages: bridged polyatomic anion
 effects on unprecedented efficiency of heterogeneous catechol oxidation
;
_journal_name_full 'Dalton Transactions'
_journal_paper_doi 10.1039/D2DT00500J
_journal_year 2022
_chemical_formula_moiety 'C78 H96 Cu3 N12 Si6, 6(F6 P), 5(C H4 O)'
_chemical_formula_sum 'C83 H116 Cu3 F36 N12 O5 P6 Si6'
_chemical_formula_weight 2590.85
_space_group_crystal_system triclinic
_space_group_IT_number 2
_space_group_name_Hall '-P 1'
_space_group_name_H-M_alt 'P -1'
_atom_sites_solution_hydrogens mixed
_atom_sites_solution_primary dual
_audit_creation_method SHELXL-2019/2
_audit_update_record
;
2022-03-15 deposited with the CCDC.	2022-03-21 downloaded from the CCDC.
;
_cell_angle_alpha 79.4150(10)
_cell_angle_beta 74.4670(10)
_cell_angle_gamma 70.3750(10)
_cell_formula_units_Z 2
_cell_length_a 14.8423(13)
_cell_length_b 17.3694(16)
_cell_length_c 27.211(2)
_cell_measurement_reflns_used 9840
_cell_measurement_temperature 223(2)
_cell_measurement_theta_max 23.76
_cell_measurement_theta_min 2.22
_cell_volume 6332.2(9)
_computing_cell_refinement 'Bruker APEX4 software'
_computing_data_collection 'Bruker APEX4 software'
_computing_data_reduction 'Bruker APEX4 software'
_computing_molecular_graphics ORTEP
_computing_publication_material CIFTAB
_computing_structure_refinement 'SHELXL-2019/2 (Sheldrick, 2019)'
_computing_structure_solution 'SHELXT 2018/2 (Sheldrick, 2018)'
_diffrn_ambient_temperature 223(2)
_diffrn_measured_fraction_theta_full 0.999
_diffrn_measured_fraction_theta_max 0.999
_diffrn_measurement_device_type 'Photon II detector'
_diffrn_measurement_method 'phi and omega scans'
_diffrn_radiation_type MoK\a
_diffrn_radiation_wavelength 0.71073
_diffrn_reflns_av_R_equivalents 0.0534
_diffrn_reflns_av_unetI/netI 0.0467
_diffrn_reflns_Laue_measured_fraction_full 0.999
_diffrn_reflns_Laue_measured_fraction_max 0.999
_diffrn_reflns_limit_h_max 18
_diffrn_reflns_limit_h_min -18
_diffrn_reflns_limit_k_max 21
_diffrn_reflns_limit_k_min -21
_diffrn_reflns_limit_l_max 33
_diffrn_reflns_limit_l_min -33
_diffrn_reflns_number 108137
_diffrn_reflns_point_group_measured_fraction_full 0.999
_diffrn_reflns_point_group_measured_fraction_max 0.999
_diffrn_reflns_theta_full 25.242
_diffrn_reflns_theta_max 25.999
_diffrn_reflns_theta_min 0.781
_diffrn_source 'Ius Microfocus'
_exptl_absorpt_coefficient_mu 0.731
_exptl_absorpt_correction_T_max 0.7454
_exptl_absorpt_correction_T_min 0.6477
_exptl_absorpt_correction_type multi-scan
_exptl_absorpt_process_details SADABS
_exptl_crystal_colour blue
_exptl_crystal_density_diffrn 1.359
_exptl_crystal_description block
_exptl_crystal_F_000 2646
_exptl_crystal_size_max 0.300
_exptl_crystal_size_mid 0.280
_exptl_crystal_size_min 0.200
_refine_diff_density_max 1.087
_refine_diff_density_min -0.788
_refine_diff_density_rms 0.087
_refine_ls_extinction_method none
_refine_ls_goodness_of_fit_ref 1.046
_refine_ls_hydrogen_treatment constr
_refine_ls_matrix_type full
_refine_ls_number_parameters 1865
_refine_ls_number_reflns 24891
_refine_ls_number_restraints 4465
_refine_ls_restrained_S_all 1.035
_refine_ls_R_factor_all 0.1065
_refine_ls_R_factor_gt 0.0689
_refine_ls_shift/su_max 0.001
_refine_ls_shift/su_mean 0.000
_refine_ls_structure_factor_coef Fsqd
_refine_ls_weighting_details 'w=1/[\s^2^(Fo^2^)+(0.1159P)^2^+11.5996P] where P=(Fo^2^+2Fc^2^)/3'
_refine_ls_weighting_scheme calc
_refine_ls_wR_factor_gt 0.1923
_refine_ls_wR_factor_ref 0.2328
_reflns_Friedel_coverage 0.000
_reflns_number_gt 16230
_reflns_number_total 24891
_reflns_threshold_expression 'I > 2\s(I)'
_cod_data_source_file d2dt00500j2.cif
_cod_data_source_block CuPF6
_cod_depositor_comments
;
The following automatic conversions were performed:

data item '_exptl_absorpt_correction_type' value 'MULTI-SCAN' was
changed to 'multi-scan' in accordance with the
/home/data/users/saulius/crontab/automatic-downloads/rss-feeds/RSC/lib/dictionaries/cif_core.dic
dictionary named 'cif_core.dic' version 2.4.2 last updated on
2011-04-26.

Automatic conversion script
Id: cif_fix_values 7556 2019-12-06 15:28:31Z antanas 
;
_cod_original_cell_volume 6332.1(10)
_cod_database_code 7709804
_shelx_shelxl_version_number 2019/2
_shelx_space_group_comment
; 
The symmetry employed for this shelxl refinement is uniquely defined 
by the following loop, which should always be used as a source of 
symmetry information in preference to the above space-group names. 
They are only intended as comments. 
;
_shelx_estimated_absorpt_t_min 0.811
_shelx_estimated_absorpt_t_max 0.868

loop_
_space_group_symop_operation_xyz
'x, y, z'
'-x, -y, -z'

loop_
_atom_site_label
_atom_site_type_symbol
_atom_site_fract_x
_atom_site_fract_y
_atom_site_fract_z
_atom_site_U_iso_or_equiv
_atom_site_adp_type
_atom_site_occupancy
_atom_site_site_symmetry_order
_atom_site_calc_flag
_atom_site_refinement_flags_posn
_atom_site_refinement_flags_adp
_atom_site_refinement_flags_occupancy
_atom_site_disorder_assembly
_atom_site_disorder_group
Cu1 Cu 0.11324(4) 0.47625(4) 0.81654(2) 0.04677(17) Uani 1 1 d . U . . .
C2 C 0.2380(10) -0.1344(7) 0.9423(4) 0.166(5) Uani 1 1 d . U . . .
H2A H 0.293540 -0.137572 0.955792 0.248 Uiso 1 1 calc R U . . .
H2B H 0.229363 -0.188386 0.946967 0.248 Uiso 1 1 calc R U . . .
H2C H 0.179254 -0.096403 0.960357 0.248 Uiso 1 1 calc R U . . .
O1 O 0.2561(3) -0.1054(3) 0.88747(17) 0.0779(12) Uani 1 1 d . U . . .
H1 H 0.255982 -0.148126 0.872516 0.117 Uiso 1 1 d R U . . .
F1 F 0.3057(5) 0.5530(6) 1.0250(3) 0.207(3) Uani 1 1 d . U . . .
Cu2 Cu 0.41373(4) 0.25003(4) 0.58621(2) 0.04466(16) Uani 1 1 d . U . . .
F2 F 0.1523(5) 0.6181(5) 1.0300(3) 0.172(3) Uani 1 1 d . U . . .
Cu3 Cu 0.25210(5) 0.02137(4) 0.84306(2) 0.05213(18) Uani 1 1 d . U . . .
F3 F 0.2659(7) 0.6070(6) 0.9543(3) 0.207(3) Uani 1 1 d . U . . .
F5 F 0.1954(8) 0.4911(7) 1.0425(3) 0.233(4) Uani 1 1 d . U . . .
F6 F 0.1533(5) 0.5459(5) 0.9724(3) 0.188(3) Uani 1 1 d . U . . .
N1C N 0.1297(3) 0.0908(3) 0.88718(16) 0.0558(10) Uani 1 1 d . U . . .
N2C N -0.0178(3) 0.4573(3) 0.82551(15) 0.0500(10) Uani 1 1 d . U . . .
Si1D Si 0.37787(12) 0.23606(11) 0.93057(6) 0.0611(4) Uani 1 1 d . U . . .
N1D N 0.3366(3) 0.0377(3) 0.88478(16) 0.0536(10) Uani 1 1 d . U . . .
N2D N 0.1358(3) 0.4033(3) 0.88283(15) 0.0506(10) Uani 1 1 d . U . . .
Si1E Si 0.63638(12) 0.03272(11) 0.72934(7) 0.0655(5) Uani 1 1 d . U . . .
N1E N 0.3750(3) -0.0220(3) 0.78885(16) 0.0517(10) Uani 1 1 d . U . . .
N2E N 0.5410(3) 0.1965(2) 0.60917(15) 0.0458(9) Uani 1 1 d . U . . .
Si1F Si 0.51180(10) 0.44486(9) 0.70161(6) 0.0489(3) Uani 1 1 d . U . . .
N1F N 0.2449(3) 0.4927(3) 0.80664(15) 0.0471(9) Uani 1 1 d . U . . .
N2F N 0.4201(3) 0.3611(2) 0.59670(14) 0.0425(9) Uani 1 1 d . U . . .
Si1A Si 0.01697(10) 0.46877(9) 0.62536(5) 0.0450(3) Uani 1 1 d . U . . .
N1A N 0.2832(3) 0.3028(2) 0.56675(15) 0.0438(9) Uani 1 1 d . U . . .
N2A N 0.1098(3) 0.5225(2) 0.74232(14) 0.0429(9) Uani 1 1 d . U . . .
Si1B Si 0.14293(11) 0.05974(10) 0.64747(6) 0.0539(4) Uani 1 1 d . U . . .
N1B N 0.3882(3) 0.1394(2) 0.59550(15) 0.0443(9) Uani 1 1 d . U . . .
N2B N 0.1675(3) 0.0089(3) 0.79963(17) 0.0528(10) Uani 1 1 d . U . . .
Si1C Si -0.12774(12) 0.26028(12) 0.85806(8) 0.0705(5) Uani 1 1 d . U . . .
F4 F 0.3046(5) 0.4812(6) 0.9665(3) 0.198(3) Uani 1 1 d . U . . .
P5 P 0.22941(18) 0.5484(2) 0.99853(8) 0.1077(8) Uani 1 1 d . U . . .
C1A C 0.2624(4) 0.2756(3) 0.52918(19) 0.0529(12) Uani 1 1 d . U . . .
H1AA H 0.312473 0.235980 0.509790 0.063 Uiso 1 1 calc R U . . .
C2A C 0.1718(4) 0.3030(3) 0.5179(2) 0.0559(13) Uani 1 1 d . U . . .
H2AA H 0.159862 0.282143 0.491548 0.067 Uiso 1 1 calc R U . . .
C3A C 0.0992(4) 0.3607(3) 0.54530(19) 0.0531(12) Uani 1 1 d . U . . .
H3AA H 0.036803 0.380217 0.537565 0.064 Uiso 1 1 calc R U . . .
C4A C 0.1162(4) 0.3921(3) 0.58556(17) 0.0436(10) Uani 1 1 d . U . . .
C5A C 0.2106(3) 0.3596(3) 0.59387(17) 0.0429(10) Uani 1 1 d . U . . .
H5A H 0.224835 0.378550 0.620263 0.051 Uiso 1 1 calc R U . . .
C6A C 0.1423(4) 0.5858(3) 0.7205(2) 0.0513(12) Uani 1 1 d . U . . .
H6A H 0.163661 0.612024 0.740447 0.062 Uiso 1 1 calc R U . . .
C7A C 0.1460(4) 0.6146(3) 0.6693(2) 0.0568(13) Uani 1 1 d . U . . .
H7A H 0.171486 0.658512 0.654766 0.068 Uiso 1 1 calc R U . . .
C8A C 0.1129(4) 0.5793(3) 0.6403(2) 0.0551(13) Uani 1 1 d . U . . .
H8A H 0.115015 0.598806 0.605524 0.066 Uiso 1 1 calc R U . . .
C9A C 0.0754(3) 0.5136(3) 0.66197(18) 0.0431(10) Uani 1 1 d . U . . .
C10A C 0.0772(3) 0.4871(3) 0.71305(17) 0.0409(10) Uani 1 1 d . U . . .
H10A H 0.054446 0.441950 0.728238 0.049 Uiso 1 1 calc R U . . .
C1B C 0.4569(4) 0.0729(3) 0.5772(2) 0.0577(13) Uani 1 1 d . U . . .
H1BA H 0.520074 0.076758 0.561295 0.069 Uiso 1 1 calc R U . . .
C2B C 0.4400(5) -0.0011(4) 0.5804(3) 0.0695(16) Uani 1 1 d . U . . .
H2BA H 0.490847 -0.046884 0.567507 0.083 Uiso 1 1 calc R U . . .
C3B C 0.3495(5) -0.0070(3) 0.6023(3) 0.0669(15) Uani 1 1 d . U . . .
H3BA H 0.337007 -0.057134 0.604035 0.080 Uiso 1 1 calc R U . . .
C4B C 0.2734(4) 0.0607(3) 0.6225(2) 0.0503(11) Uani 1 1 d . U . . .
C5B C 0.2989(4) 0.1321(3) 0.61823(18) 0.0453(11) Uani 1 1 d . U . . .
H5B H 0.250424 0.178273 0.632165 0.054 Uiso 1 1 calc R U . . .
C6B C 0.1796(4) 0.0330(3) 0.74899(19) 0.0492(11) Uani 1 1 d . U . . .
H6B H 0.230032 0.056733 0.733300 0.059 Uiso 1 1 calc R U . . .
C7B C 0.1230(4) 0.0252(3) 0.7188(2) 0.0516(12) Uani 1 1 d . U . . .
C8B C 0.0493(5) -0.0098(4) 0.7432(2) 0.0674(15) Uani 1 1 d . U . . .
H8B H 0.008814 -0.017096 0.724222 0.081 Uiso 1 1 calc R U . . .
C9B C 0.0353(5) -0.0337(4) 0.7944(2) 0.0745(17) Uani 1 1 d . U . . .
H9B H -0.015427 -0.056753 0.810963 0.089 Uiso 1 1 calc R U . . .
C10B C 0.0953(4) -0.0242(4) 0.8221(2) 0.0621(14) Uani 1 1 d . U . . .
H10B H 0.085338 -0.041197 0.857457 0.075 Uiso 1 1 calc R U . . .
C11B C 0.1199(5) -0.0146(4) 0.6154(3) 0.0793(19) Uani 1 1 d . U . . .
H11D H 0.050390 -0.009324 0.624492 0.119 Uiso 1 1 calc R U . . .
H11E H 0.156733 -0.070010 0.626258 0.119 Uiso 1 1 calc R U . . .
H11F H 0.140389 -0.003593 0.578492 0.119 Uiso 1 1 calc R U . . .
C12B C 0.0609(4) 0.1662(4) 0.6363(3) 0.0769(18) Uani 1 1 d . U . . .
H12A H 0.068328 0.201188 0.658394 0.092 Uiso 1 1 calc R U . . .
H12B H 0.081603 0.187682 0.600599 0.092 Uiso 1 1 calc R U . . .
C13B C -0.0482(6) 0.1713(6) 0.6468(4) 0.118(3) Uani 1 1 d . U . . .
H13C H -0.087716 0.228520 0.643991 0.177 Uiso 1 1 calc R U . . .
H13D H -0.067925 0.145929 0.681135 0.177 Uiso 1 1 calc R U . . .
H13E H -0.057678 0.142851 0.622015 0.177 Uiso 1 1 calc R U . . .
C1C C 0.1143(5) 0.0851(4) 0.9386(2) 0.0714(16) Uani 1 1 d . U . . .
H1CA H 0.163251 0.048130 0.954621 0.086 Uiso 1 1 calc R U . . .
C2C C 0.0315(5) 0.1301(5) 0.9683(3) 0.092(2) Uani 1 1 d . U . . .
H2CA H 0.023539 0.123943 1.004088 0.111 Uiso 1 1 calc R U . . .
C3C C -0.0414(5) 0.1855(5) 0.9455(3) 0.088(2) Uani 1 1 d . U . . .
H3CA H -0.098635 0.217914 0.965753 0.105 Uiso 1 1 calc R U . . .
C4C C -0.0293(4) 0.1927(4) 0.8929(2) 0.0627(14) Uani 1 1 d . U . . .
C5C C 0.0582(4) 0.1453(3) 0.8660(2) 0.0547(12) Uani 1 1 d . U . . .
H5C H 0.068757 0.151592 0.830038 0.066 Uiso 1 1 calc R U . . .
C6C C -0.0293(4) 0.3828(4) 0.83734(19) 0.0528(12) Uani 1 1 d . U . . .
H6C H 0.026111 0.337906 0.841421 0.063 Uiso 1 1 calc R U . . .
C7C C -0.1176(4) 0.3670(4) 0.8440(2) 0.0582(13) Uani 1 1 d . U . . .
C8C C -0.1969(5) 0.4342(4) 0.8380(3) 0.0806(18) Uani 1 1 d . U . . .
H8C H -0.258703 0.427132 0.842278 0.097 Uiso 1 1 calc R U . . .
C9C C -0.1869(5) 0.5126(5) 0.8256(3) 0.0850(19) Uani 1 1 d . U . . .
H9C H -0.241253 0.558713 0.821712 0.102 Uiso 1 1 calc R U . . .
C10C C -0.0961(4) 0.5211(4) 0.8193(2) 0.0654(14) Uani 1 1 d . U . . .
H10C H -0.088520 0.573790 0.810245 0.078 Uiso 1 1 calc R U . C .
C1D C 0.4101(4) -0.0259(4) 0.8983(2) 0.0641(14) Uani 1 1 d . U . . .
H1D H 0.416468 -0.078984 0.891727 0.077 Uiso 1 1 calc R U . . .
C2D C 0.4768(5) -0.0156(4) 0.9218(2) 0.0732(17) Uani 1 1 d . U . . .
H2D H 0.527489 -0.061147 0.931018 0.088 Uiso 1 1 calc R U . . .
C3D C 0.4686(5) 0.0605(4) 0.9313(2) 0.0679(15) Uani 1 1 d . U . . .
H3D H 0.514687 0.067708 0.946544 0.081 Uiso 1 1 calc R U . . .
C4D C 0.3922(4) 0.1285(4) 0.91873(19) 0.0554(12) Uani 1 1 d . U . . .
C5D C 0.3288(4) 0.1123(3) 0.89515(19) 0.0532(12) Uani 1 1 d . U . . .
H5D H 0.277105 0.156803 0.885919 0.064 Uiso 1 1 calc R U . . .
C6D C 0.2257(4) 0.3516(3) 0.88581(18) 0.0487(11) Uani 1 1 d . U . . .
H6D H 0.276238 0.350240 0.856212 0.058 Uiso 1 1 calc R U . . .
C7D C 0.2497(4) 0.3004(3) 0.92873(19) 0.0548(12) Uani 1 1 d . U . . .
C8D C 0.1707(5) 0.3047(4) 0.9719(2) 0.0742(17) Uani 1 1 d . U . . .
H8D H 0.181083 0.272013 1.002713 0.089 Uiso 1 1 calc R U . . .
C9D C 0.0794(5) 0.3562(5) 0.9690(2) 0.0797(19) Uani 1 1 d . U . . .
H9D H 0.026602 0.358050 0.997555 0.096 Uiso 1 1 calc R U . . .
C10D C 0.0646(4) 0.4052(4) 0.9247(2) 0.0607(14) Uani 1 1 d . U . . .
H10D H 0.001624 0.441540 0.923851 0.073 Uiso 1 1 calc R U . . .
C1E C 0.4482(4) 0.0130(3) 0.7757(2) 0.0505(12) Uani 1 1 d . U . . .
H1E H 0.439287 0.059135 0.791969 0.061 Uiso 1 1 calc R U . . .
C2E C 0.5342(4) -0.0139(4) 0.7406(2) 0.0578(13) Uani 1 1 d . U . . .
C3E C 0.5449(5) -0.0812(4) 0.7154(3) 0.0740(16) Uani 1 1 d . U . . .
H3E H 0.601439 -0.101284 0.690084 0.089 Uiso 1 1 calc R U . . .
C4E C 0.4704(5) -0.1172(4) 0.7288(3) 0.0795(18) Uani 1 1 d . U . . .
H4E H 0.476330 -0.162779 0.712869 0.095 Uiso 1 1 calc R U . . .
C5E C 0.3889(4) -0.0867(4) 0.7650(2) 0.0625(14) Uani 1 1 d . U . . .
H5E H 0.339543 -0.112623 0.773596 0.075 Uiso 1 1 calc R U . . .
C6E C 0.6212(4) 0.2181(3) 0.5836(2) 0.0590(14) Uani 1 1 d . U . . .
H6E H 0.617440 0.256771 0.554511 0.071 Uiso 1 1 calc R U . . .
C7E C 0.7089(4) 0.1851(4) 0.5989(2) 0.0685(16) Uani 1 1 d . U . . .
H7E H 0.764070 0.201375 0.580622 0.082 Uiso 1 1 calc R U . . .
C8E C 0.7151(4) 0.1288(4) 0.6407(2) 0.0682(16) Uani 1 1 d . U . . .
H8E H 0.775394 0.105035 0.650567 0.082 Uiso 1 1 calc R U . . .
C9E C 0.6328(4) 0.1056(3) 0.6693(2) 0.0510(12) Uani 1 1 d . U . . .
C10E C 0.5480(3) 0.1412(3) 0.65088(19) 0.0454(11) Uani 1 1 d . U . . .
H10E H 0.491880 0.125899 0.668566 0.054 Uiso 1 1 calc R U . . .
C1F C 0.2594(4) 0.5308(4) 0.8410(2) 0.0576(13) Uani 1 1 d . U . . .
H1F H 0.208725 0.546544 0.869856 0.069 Uiso 1 1 calc R U . . .
C2F C 0.3458(5) 0.5477(4) 0.8355(2) 0.0684(16) Uani 1 1 d . U . . .
H2F H 0.353544 0.575367 0.860029 0.082 Uiso 1 1 calc R U . . .
C3F C 0.4195(4) 0.5240(4) 0.7943(2) 0.0631(14) Uani 1 1 d . U . . .
H3F H 0.478458 0.536134 0.790082 0.076 Uiso 1 1 calc R U . . .
C4F C 0.4094(4) 0.4815(3) 0.75782(19) 0.0483(11) Uani 1 1 d . U . . .
C5F C 0.3196(4) 0.4683(3) 0.76651(18) 0.0440(10) Uani 1 1 d . U . . .
H5F H 0.309974 0.440261 0.742811 0.053 Uiso 1 1 calc R U . . .
C6F C 0.4486(3) 0.3701(3) 0.63731(18) 0.0439(10) Uani 1 1 d . U . . .
H6F H 0.462720 0.324121 0.661507 0.053 Uiso 1 1 calc R U . . .
C7F C 0.4588(3) 0.4428(3) 0.64642(18) 0.0434(10) Uani 1 1 d . U . . .
C8F C 0.4363(4) 0.5093(3) 0.6099(2) 0.0542(12) Uani 1 1 d . U . . .
H8F H 0.442271 0.559891 0.613845 0.065 Uiso 1 1 calc R U . . .
C9F C 0.4056(4) 0.5021(3) 0.5685(2) 0.0578(13) Uani 1 1 d . U . . .
H9F H 0.388917 0.547818 0.544470 0.069 Uiso 1 1 calc R U . . .
C10F C 0.3994(4) 0.4273(3) 0.5623(2) 0.0504(12) Uani 1 1 d . U . . .
H10F H 0.380043 0.422245 0.533097 0.060 Uiso 1 1 calc R U . . .
C11A C -0.0407(10) 0.5527(12) 0.5800(7) 0.053(3) Uani 0.636(8) 1 d . U P A 3
H11A H -0.093410 0.594077 0.599168 0.079 Uiso 0.636(8) 1 calc R U P A 3
H11B H -0.066879 0.530541 0.558681 0.079 Uiso 0.636(8) 1 calc R U P A 3
H11C H 0.008105 0.577477 0.558530 0.079 Uiso 0.636(8) 1 calc R U P A 3
C13A C -0.0723(13) 0.4188(14) 0.6688(8) 0.060(4) Uani 0.636(8) 1 d . U P A 3
H13A H -0.095268 0.391500 0.648313 0.073 Uiso 0.636(8) 1 calc R U P A 3
H13B H -0.038632 0.376407 0.692584 0.073 Uiso 0.636(8) 1 calc R U P A 3
C14A C -0.1587(9) 0.4770(10) 0.6990(5) 0.106(4) Uani 0.636(8) 1 d . U P A 3
H14A H -0.198632 0.446570 0.723326 0.159 Uiso 0.636(8) 1 calc R U P A 3
H14B H -0.197282 0.514947 0.676009 0.159 Uiso 0.636(8) 1 calc R U P A 3
H14C H -0.136497 0.507494 0.717368 0.159 Uiso 0.636(8) 1 calc R U P A 3
C13Z C -0.051(2) 0.406(2) 0.6751(14) 0.052(5) Uani 0.364(8) 1 d . U P A 4
H13N H -0.093171 0.438759 0.702446 0.079 Uiso 0.364(8) 1 calc R U P A 4
H13O H -0.004654 0.358324 0.689011 0.079 Uiso 0.364(8) 1 calc R U P A 4
H13P H -0.091003 0.387285 0.659519 0.079 Uiso 0.364(8) 1 calc R U P A 4
C11Z C -0.067(2) 0.554(2) 0.5907(13) 0.058(5) Uani 0.364(8) 1 d . U P A 4
H11S H -0.027596 0.586227 0.566505 0.070 Uiso 0.364(8) 1 calc R U P A 4
H11T H -0.093940 0.529878 0.570502 0.070 Uiso 0.364(8) 1 calc R U P A 4
C12Z C -0.1394(14) 0.6048(13) 0.6183(8) 0.092(7) Uani 0.364(8) 1 d . U P A 4
H12I H -0.200356 0.595953 0.617820 0.137 Uiso 0.364(8) 1 calc R U P A 4
H12J H -0.141303 0.660755 0.604481 0.137 Uiso 0.364(8) 1 calc R U P A 4
H12K H -0.131085 0.595483 0.653252 0.137 Uiso 0.364(8) 1 calc R U P A 4
C11C C -0.0988(14) 0.2236(12) 0.7900(6) 0.074(4) Uani 0.608(5) 1 d . U P B 1
H11G H -0.156342 0.247137 0.775434 0.111 Uiso 0.608(5) 1 calc R U P B 1
H11H H -0.081057 0.164095 0.793051 0.111 Uiso 0.608(5) 1 calc R U P B 1
H11I H -0.044741 0.241317 0.767887 0.111 Uiso 0.608(5) 1 calc R U P B 1
C12C C -0.2513(16) 0.2692(12) 0.9084(8) 0.094(5) Uani 0.608(5) 1 d D U P B 1
H12C H -0.249508 0.287511 0.939953 0.113 Uiso 0.608(5) 1 calc R U P B 1
H12D H -0.306164 0.308402 0.894726 0.113 Uiso 0.608(5) 1 calc R U P B 1
C13C C -0.2619(14) 0.1854(11) 0.9183(9) 0.163(8) Uani 0.608(5) 1 d D U P B 1
H13F H -0.268533 0.169897 0.887278 0.245 Uiso 0.608(5) 1 calc R U P B 1
H13G H -0.319827 0.184766 0.945250 0.245 Uiso 0.608(5) 1 calc R U P B 1
H13H H -0.204398 0.146637 0.928984 0.245 Uiso 0.608(5) 1 calc R U P B 1
C11X C -0.251(2) 0.2575(17) 0.8907(10) 0.075(6) Uani 0.392(5) 1 d . U P B 2
H11U H -0.298423 0.302918 0.876111 0.113 Uiso 0.392(5) 1 calc R U P B 2
H11V H -0.260938 0.262078 0.926898 0.113 Uiso 0.392(5) 1 calc R U P B 2
H11W H -0.258562 0.206007 0.886480 0.113 Uiso 0.392(5) 1 calc R U P B 2
C12X C -0.119(3) 0.213(2) 0.8064(11) 0.084(5) Uani 0.392(5) 1 d . U P B 2
H12L H -0.149932 0.258119 0.782834 0.101 Uiso 0.392(5) 1 calc R U P B 2
H12M H -0.049185 0.196652 0.790454 0.101 Uiso 0.392(5) 1 calc R U P B 2
C13X C -0.148(2) 0.1516(18) 0.8012(12) 0.142(8) Uani 0.392(5) 1 d . U P B 2
H13R H -0.114318 0.101959 0.820015 0.213 Uiso 0.392(5) 1 calc R U P B 2
H13S H -0.132482 0.143535 0.765184 0.213 Uiso 0.392(5) 1 calc R U P B 2
H13T H -0.218248 0.163979 0.814590 0.213 Uiso 0.392(5) 1 calc R U P B 2
C11D C 0.4049(17) 0.2385(15) 0.9936(8) 0.080(4) Uani 0.608(5) 1 d . U P B 1
H11J H 0.402060 0.293939 0.997020 0.119 Uiso 0.608(5) 1 calc R U P B 1
H11K H 0.469940 0.201554 0.995182 0.119 Uiso 0.608(5) 1 calc R U P B 1
H11L H 0.356736 0.221255 1.021311 0.119 Uiso 0.608(5) 1 calc R U P B 1
C12D C 0.469(2) 0.2780(16) 0.8761(9) 0.076(4) Uani 0.608(5) 1 d D U P B 1
H12E H 0.532720 0.235539 0.869263 0.091 Uiso 0.608(5) 1 calc R U P B 1
H12F H 0.444221 0.293255 0.844556 0.091 Uiso 0.608(5) 1 calc R U P B 1
C13D C 0.4807(11) 0.3516(9) 0.8918(7) 0.121(5) Uani 0.608(5) 1 d D U P B 1
H13I H 0.490615 0.339745 0.926517 0.181 Uiso 0.608(5) 1 calc R U P B 1
H13J H 0.422130 0.397874 0.890238 0.181 Uiso 0.608(5) 1 calc R U P B 1
H13Z H 0.536981 0.365014 0.868723 0.181 Uiso 0.608(5) 1 calc R U P B 1
C11Y C 0.460(4) 0.275(3) 0.8846(14) 0.073(6) Uani 0.392(5) 1 d . U P B 2
H1YA H 0.460721 0.261916 0.851272 0.109 Uiso 0.392(5) 1 calc R U P B 2
H1YB H 0.524493 0.250942 0.891801 0.109 Uiso 0.392(5) 1 calc R U P B 2
H1YC H 0.439933 0.334144 0.884764 0.109 Uiso 0.392(5) 1 calc R U P B 2
C12Y C 0.390(3) 0.222(2) 0.9992(13) 0.074(5) Uani 0.392(5) 1 d . U P B 2
H12N H 0.336891 0.263788 1.018360 0.088 Uiso 0.392(5) 1 calc R U P B 2
H12O H 0.384473 0.167756 1.015174 0.088 Uiso 0.392(5) 1 calc R U P B 2
C13Y C 0.4911(19) 0.2286(17) 1.0014(10) 0.128(7) Uani 0.392(5) 1 d . U P B 2
H13U H 0.532148 0.175094 1.012522 0.192 Uiso 0.392(5) 1 calc R U P B 2
H13V H 0.480819 0.267169 1.025553 0.192 Uiso 0.392(5) 1 calc R U P B 2
H13W H 0.523145 0.247816 0.967696 0.192 Uiso 0.392(5) 1 calc R U P B 2
O2 O 0.0370(3) 0.6016(3) 0.84795(16) 0.0624(13) Uani 0.902(6) 1 d . U P C 3
H2 H 0.021142 0.642019 0.834522 0.094 Uiso 0.902(6) 1 d R U P C 3
C1 C -0.0264(8) 0.6228(6) 0.8966(4) 0.115(3) Uani 0.902(6) 1 d . U P C 3
H1A H -0.045754 0.681753 0.897448 0.173 Uiso 0.902(6) 1 calc R U P C 3
H1B H 0.008030 0.595255 0.923667 0.173 Uiso 0.902(6) 1 calc R U P C 3
H1C H -0.084258 0.605590 0.901516 0.173 Uiso 0.902(6) 1 calc R U P C 3
C1X C -0.142(3) 0.637(3) 0.9079(15) 0.042(8) Uani 0.098(6) 1 d D U P C -4
H1X1 H -0.114597 0.603615 0.936178 0.063 Uiso 0.098(6) 1 calc R U P C -4
H1X2 H -0.213107 0.653057 0.917969 0.063 Uiso 0.098(6) 1 calc R U P C -4
H1X3 H -0.120562 0.685625 0.898650 0.063 Uiso 0.098(6) 1 calc R U P C -4
O1X O -0.109(4) 0.590(3) 0.8647(18) 0.094(7) Uani 0.098(6) 1 d D U P C -4
H1X H -0.107459 0.621987 0.837826 0.141 Uiso 0.098(6) 1 calc R U P C -4
C11E C 0.7598(14) -0.0576(12) 0.7120(7) 0.088(5) Uani 0.608(5) 1 d . U P B 1
H11M H 0.813775 -0.042951 0.717431 0.132 Uiso 0.608(5) 1 calc R U P B 1
H11N H 0.772161 -0.066649 0.676364 0.132 Uiso 0.608(5) 1 calc R U P B 1
H11O H 0.754083 -0.107421 0.733753 0.132 Uiso 0.608(5) 1 calc R U P B 1
C12E C 0.6059(14) 0.1028(12) 0.7853(8) 0.078(4) Uani 0.608(5) 1 d . U P B 1
H12Z H 0.557993 0.156390 0.779198 0.094 Uiso 0.608(5) 1 calc R U P B 1
H12Y H 0.582060 0.075858 0.818836 0.094 Uiso 0.608(5) 1 calc R U P B 1
C13E C 0.7126(11) 0.1108(11) 0.7801(5) 0.108(4) Uani 0.608(5) 1 d . U P B 1
H13X H 0.711721 0.137695 0.808496 0.162 Uiso 0.608(5) 1 calc R U P B 1
H13Q H 0.730635 0.143008 0.748026 0.162 Uiso 0.608(5) 1 calc R U P B 1
H13Y H 0.760095 0.056453 0.780488 0.162 Uiso 0.608(5) 1 calc R U P B 1
C11W C 0.631(2) 0.0740(17) 0.7828(13) 0.073(5) Uani 0.392(5) 1 d . U P B 2
H1ZZ H 0.638767 0.031089 0.811136 0.110 Uiso 0.392(5) 1 calc R U P B 2
H1ZY H 0.568324 0.115626 0.791682 0.110 Uiso 0.392(5) 1 calc R U P B 2
H1ZX H 0.683491 0.098829 0.776048 0.110 Uiso 0.392(5) 1 calc R U P B 2
C12W C 0.751(2) -0.042(2) 0.7314(11) 0.082(6) Uani 0.392(5) 1 d . U P B 2
H12P H 0.759674 -0.083527 0.709049 0.098 Uiso 0.392(5) 1 calc R U P B 2
H12Q H 0.801840 -0.015209 0.716086 0.098 Uiso 0.392(5) 1 calc R U P B 2
C13W C 0.765(2) -0.076(2) 0.7699(11) 0.183(12) Uani 0.392(5) 1 d . U P B 2
H1AZ H 0.704447 -0.063495 0.795787 0.274 Uiso 0.392(5) 1 calc R U P B 2
H1AY H 0.812829 -0.057479 0.779322 0.274 Uiso 0.392(5) 1 calc R U P B 2
H1AX H 0.790557 -0.134265 0.767312 0.274 Uiso 0.392(5) 1 calc R U P B 2
C11F C 0.5810(17) 0.5234(15) 0.6794(9) 0.059(4) Uani 0.608(5) 1 d . U P A 1
H11P H 0.628571 0.509354 0.647617 0.089 Uiso 0.608(5) 1 calc R U P B 1
H11Q H 0.614784 0.523541 0.705378 0.089 Uiso 0.608(5) 1 calc R U P B 1
H11R H 0.535232 0.577450 0.673897 0.089 Uiso 0.608(5) 1 calc R U P B 1
C12F C 0.5914(18) 0.3418(13) 0.7173(11) 0.060(4) Uani 0.608(5) 1 d . U P A 1
H12G H 0.550550 0.305245 0.730919 0.072 Uiso 0.608(5) 1 calc R U P B 1
H12H H 0.636325 0.321576 0.685525 0.072 Uiso 0.608(5) 1 calc R U P B 1
C13F C 0.6508(10) 0.3364(8) 0.7552(6) 0.104(4) Uani 0.608(5) 1 d . U P A 1
H13K H 0.681409 0.279079 0.765807 0.155 Uiso 0.608(5) 1 calc R U P B 1
H13L H 0.608307 0.363576 0.784875 0.155 Uiso 0.608(5) 1 calc R U P B 1
H13M H 0.701113 0.362876 0.739422 0.155 Uiso 0.608(5) 1 calc R U P B 1
C11V C 0.576(3) 0.330(2) 0.7257(18) 0.065(6) Uani 0.364(8) 1 d . U P A 2
H1XA H 0.630825 0.305435 0.699011 0.097 Uiso 0.364(8) 1 calc R U P A 2
H1XB H 0.528853 0.299180 0.733980 0.097 Uiso 0.364(8) 1 calc R U P A 2
H1XC H 0.598800 0.328707 0.756104 0.097 Uiso 0.364(8) 1 calc R U P A 2
C12V C 0.592(3) 0.511(3) 0.6898(16) 0.061(5) Uani 0.364(8) 1 d . U P A 2
H12R H 0.628066 0.508942 0.653837 0.073 Uiso 0.364(8) 1 calc R U P A 2
H12S H 0.549891 0.567353 0.693502 0.073 Uiso 0.364(8) 1 calc R U P A 2
C13V C 0.6632(17) 0.4938(16) 0.7206(9) 0.106(7) Uani 0.364(8) 1 d . U P A 2
H1Y1 H 0.630265 0.493035 0.756534 0.159 Uiso 0.364(8) 1 calc R U P A 2
H1Y2 H 0.695547 0.536181 0.711666 0.159 Uiso 0.364(8) 1 calc R U P A 2
H1Y3 H 0.711532 0.440786 0.714218 0.159 Uiso 0.364(8) 1 calc R U P A 2
P2 P 0.2277(9) 0.5885(9) 0.4601(5) 0.066(2) Uani 0.608(5) 1 d . U P B 1
F13 F 0.2063(10) 0.5367(7) 0.5123(4) 0.116(3) Uani 0.608(5) 1 d . U P B 1
F14 F 0.3405(6) 0.5278(6) 0.4541(3) 0.097(2) Uani 0.608(5) 1 d . U P B 1
F15 F 0.2564(8) 0.6487(6) 0.4866(4) 0.116(3) Uani 0.608(5) 1 d . U P B 1
F16 F 0.1238(8) 0.6442(10) 0.4648(5) 0.161(4) Uani 0.608(5) 1 d . U P B 1
F17 F 0.2736(9) 0.6312(7) 0.4050(4) 0.114(3) Uani 0.608(5) 1 d . U P B 1
F18 F 0.2062(8) 0.5332(7) 0.4294(4) 0.141(3) Uani 0.608(5) 1 d . U P B 1
P2A P 0.2338(16) 0.5888(16) 0.4595(8) 0.073(3) Uani 0.392(5) 1 d . U P B 2
F13A F 0.1337(11) 0.5659(11) 0.4699(7) 0.136(4) Uani 0.392(5) 1 d D U P B 2
F14A F 0.3166(12) 0.6171(12) 0.4634(7) 0.132(4) Uani 0.392(5) 1 d . U P B 2
F15A F 0.2395(14) 0.6112(14) 0.4011(6) 0.138(5) Uani 0.392(5) 1 d D U P B 2
F16A F 0.2933(13) 0.5029(10) 0.4589(7) 0.126(4) Uani 0.392(5) 1 d . U P B 2
F17A F 0.2123(16) 0.5721(12) 0.5192(7) 0.122(5) Uani 0.392(5) 1 d . U P B 2
F18A F 0.1614(12) 0.6839(8) 0.4612(6) 0.117(4) Uani 0.392(5) 1 d . U P B 2
P4 P 0.2594(6) 0.2471(5) 0.7488(3) 0.0387(10) Uani 0.800(4) 1 d . U P D 1
F19 F 0.2008(4) 0.3243(3) 0.7788(2) 0.0895(16) Uani 0.800(4) 1 d . U P D 1
F20 F 0.3596(7) 0.2433(7) 0.7627(4) 0.066(2) Uani 0.800(4) 1 d . U P D 1
F21 F 0.2369(4) 0.1879(4) 0.7981(2) 0.0940(17) Uani 0.800(4) 1 d . U P D 1
F22 F 0.3187(4) 0.1681(4) 0.7197(3) 0.0985(18) Uani 0.800(4) 1 d . U P D 1
F23 F 0.1598(8) 0.2495(9) 0.7366(3) 0.069(2) Uani 0.800(4) 1 d . U P D 1
F24 F 0.2854(5) 0.3023(5) 0.6979(2) 0.105(2) Uani 0.800(4) 1 d . U P D 1
P4A P 0.258(3) 0.255(2) 0.7500(15) 0.055(4) Uani 0.200(4) 1 d . U P D 2
F19A F 0.3214(13) 0.2281(16) 0.6961(7) 0.068(4) Uani 0.200(4) 1 d . U P D 2
F20A F 0.341(3) 0.259(3) 0.7726(17) 0.058(5) Uani 0.200(4) 1 d . U P D 2
F21A F 0.2001(14) 0.2537(15) 0.8099(7) 0.074(4) Uani 0.200(4) 1 d . U P D 2
F22A F 0.2802(15) 0.1569(11) 0.7638(9) 0.070(4) Uani 0.200(4) 1 d . U P D 2
F23A F 0.174(3) 0.253(3) 0.7231(15) 0.058(5) Uani 0.200(4) 1 d . U P D 2
F24A F 0.2464(16) 0.3438(11) 0.7251(10) 0.076(4) Uani 0.200(4) 1 d . U P D 2
P6 P 0.7792(6) -0.0376(6) 0.9268(3) 0.178(3) Uani 0.608(5) 1 d D U P B 1
F31 F 0.7115(10) 0.0524(8) 0.9069(5) 0.225(4) Uani 0.608(5) 1 d D U P B 1
F32 F 0.7040(12) -0.0738(14) 0.9125(6) 0.227(5) Uani 0.608(5) 1 d D U P B 1
F33 F 0.8220(11) -0.0646(13) 0.8694(4) 0.222(5) Uani 0.608(5) 1 d D U P B 1
F34 F 0.8854(9) -0.0292(13) 0.9216(6) 0.207(5) Uani 0.608(5) 1 d D U P B 1
F35 F 0.8331(10) -0.1208(9) 0.9589(6) 0.204(5) Uani 0.608(5) 1 d D U P B 1
F36 F 0.7373(12) -0.0006(11) 0.9814(4) 0.227(5) Uani 0.608(5) 1 d D U P B 1
P6A P 0.7940(11) -0.0410(10) 0.9276(5) 0.178(4) Uani 0.392(5) 1 d D U P B 2
F31A F 0.8080(18) 0.0261(17) 0.8789(7) 0.217(6) Uani 0.392(5) 1 d D U P B 2
F32A F 0.6917(15) -0.065(2) 0.9368(7) 0.186(4) Uani 0.392(5) 1 d D U P B 2
F33A F 0.7796(15) -0.1042(16) 0.9787(6) 0.174(5) Uani 0.392(5) 1 d D U P B 2
F34A F 0.8375(16) 0.0154(14) 0.9513(7) 0.189(5) Uani 0.392(5) 1 d D U P B 2
F35A F 0.6907(12) 0.0214(15) 0.9562(9) 0.208(4) Uani 0.392(5) 1 d D U P B 2
F36A F 0.8730(15) -0.1196(14) 0.8985(9) 0.224(6) Uani 0.392(5) 1 d D U P B 2
P1 P 0.7497(3) -0.0840(2) 0.55096(18) 0.0829(10) Uani 0.800(4) 1 d . U P D 1
F25 F 0.6670(5) -0.0544(5) 0.5999(3) 0.126(2) Uani 0.800(4) 1 d . U P D 1
F26 F 0.8232(5) -0.0582(5) 0.5732(4) 0.140(2) Uani 0.800(4) 1 d . U P D 1
F27 F 0.7093(7) 0.0042(5) 0.5244(4) 0.151(3) Uani 0.800(4) 1 d . U P D 1
F28 F 0.8256(5) -0.1100(4) 0.5006(3) 0.134(2) Uani 0.800(4) 1 d . U P D 1
F29 F 0.6779(5) -0.1161(5) 0.5333(3) 0.129(2) Uani 0.800(4) 1 d . U P D 1
F30 F 0.7904(8) -0.1746(5) 0.5760(3) 0.145(3) Uani 0.800(4) 1 d . U P D 1
P1A P 0.7528(17) -0.0928(13) 0.5569(10) 0.128(5) Uani 0.200(4) 1 d D U P D 2
F25A F 0.770(3) -0.115(2) 0.6160(11) 0.161(6) Uani 0.200(4) 1 d D U P D 2
F26A F 0.855(2) -0.1697(18) 0.5477(15) 0.144(7) Uani 0.200(4) 1 d D U P D 2
F27A F 0.677(2) -0.053(3) 0.5177(11) 0.138(6) Uani 0.200(4) 1 d D U P D 2
F28A F 0.679(2) -0.0017(18) 0.5714(17) 0.141(6) Uani 0.200(4) 1 d D U P D 2
F29A F 0.822(2) -0.0326(19) 0.5303(14) 0.141(6) Uani 0.200(4) 1 d D U P D 2
F30A F 0.693(2) -0.160(2) 0.5680(12) 0.143(6) Uani 0.200(4) 1 d D U P D 2
P3 P 0.3012(15) 0.7503(13) 0.7057(7) 0.078(3) Uani 0.543(13) 1 d . U P E 1
F7 F 0.3951(11) 0.7198(10) 0.7305(6) 0.095(4) Uani 0.543(13) 1 d . U P E 1
F8 F 0.2531(9) 0.8224(7) 0.7426(6) 0.120(3) Uani 0.543(13) 1 d . U P E 1
F9 F 0.3494(12) 0.8079(8) 0.6640(5) 0.121(3) Uani 0.543(13) 1 d . U P E 1
F10 F 0.3548(13) 0.6766(9) 0.6727(6) 0.120(4) Uani 0.543(13) 1 d . U P E 1
F11 F 0.2519(9) 0.6948(7) 0.7518(5) 0.107(3) Uani 0.543(13) 1 d . U P E 1
F12 F 0.2016(9) 0.7771(6) 0.6880(6) 0.104(3) Uani 0.543(13) 1 d . U P E 1
P3A P 0.3099(18) 0.7512(16) 0.6999(8) 0.070(3) Uani 0.457(13) 1 d . U P E 2
F7A F 0.3665(14) 0.7364(13) 0.7447(7) 0.093(4) Uani 0.457(13) 1 d . U P E 2
F8A F 0.2483(11) 0.7713(7) 0.6567(6) 0.102(3) Uani 0.457(13) 1 d . U P E 2
F9A F 0.3354(13) 0.6585(9) 0.6927(7) 0.095(4) Uani 0.457(13) 1 d . U P E 2
F10A F 0.3982(11) 0.7666(11) 0.6587(5) 0.114(4) Uani 0.457(13) 1 d . U P E 2
F11A F 0.2735(11) 0.8433(6) 0.7075(7) 0.106(4) Uani 0.457(13) 1 d . U P E 2
F12A F 0.2168(11) 0.7372(10) 0.7402(6) 0.116(4) Uani 0.457(13) 1 d . U P E 2
O3 O 0.4970(13) 0.2539(11) 0.5038(7) 0.035(3) Uani 0.461(14) 1 d D U P F -1
C3 C 0.5730(15) 0.1966(12) 0.4728(8) 0.123(7) Uani 0.461(14) 1 d D U P F -1
H3A H 0.613595 0.225275 0.447403 0.185 Uiso 0.461(14) 1 calc R U P F -1
H3B H 0.544337 0.169529 0.455707 0.185 Uiso 0.461(14) 1 calc R U P F -1
H3C H 0.612906 0.155993 0.494217 0.185 Uiso 0.461(14) 1 calc R U P F -1
O3Z O 0.6797(9) 0.1474(11) 0.4713(6) 0.081(5) Uani 0.298(9) 1 d D U P G -2
H3Z H 0.655904 0.147432 0.502566 0.122 Uiso 0.298(9) 1 calc R U P G -2
C3Z C 0.685(2) 0.2267(15) 0.4503(13) 0.141(10) Uani 0.298(9) 1 d D U P G -2
H3Z1 H 0.629876 0.255433 0.434487 0.211 Uiso 0.298(9) 1 calc R U P G -2
H3Z2 H 0.745823 0.222108 0.424586 0.211 Uiso 0.298(9) 1 calc R U P G -2
H3Z3 H 0.683470 0.256991 0.477248 0.211 Uiso 0.298(9) 1 calc R U P G -2
O1Q O 0.4872(17) 0.2386(15) 0.5003(9) 0.034(4) Uani 0.348(13) 1 d . U P F -3
C1Q C 0.486(2) 0.2953(15) 0.4609(9) 0.116(9) Uani 0.348(13) 1 d . U P F -3
H1Q1 H 0.421439 0.335366 0.464690 0.174 Uiso 0.348(13) 1 calc R U P F -3
H1Q2 H 0.501751 0.269865 0.429523 0.174 Uiso 0.348(13) 1 calc R U P F -3
H1Q3 H 0.534338 0.322473 0.459381 0.174 Uiso 0.348(13) 1 calc R U P F -3

loop_
_atom_site_aniso_label
_atom_site_aniso_U_11
_atom_site_aniso_U_22
_atom_site_aniso_U_33
_atom_site_aniso_U_23
_atom_site_aniso_U_13
_atom_site_aniso_U_12
Cu1 0.0495(4) 0.0612(4) 0.0352(3) -0.0023(3) -0.0138(3) -0.0219(3)
C2 0.228(13) 0.145(9) 0.107(7) 0.045(7) -0.005(8) -0.091(9)
O1 0.094(3) 0.076(3) 0.074(3) 0.021(2) -0.025(2) -0.047(2)
F1 0.123(5) 0.331(10) 0.173(6) -0.055(6) -0.038(4) -0.059(5)
Cu2 0.0465(3) 0.0472(3) 0.0451(3) 0.0028(3) -0.0165(3) -0.0194(3)
F2 0.125(4) 0.250(7) 0.151(5) -0.108(5) 0.010(4) -0.058(4)
Cu3 0.0517(4) 0.0617(4) 0.0492(4) 0.0081(3) -0.0180(3) -0.0270(3)
F3 0.215(7) 0.254(7) 0.131(5) -0.002(5) 0.002(5) -0.085(6)
F5 0.267(9) 0.272(8) 0.155(6) 0.006(6) -0.003(5) -0.123(7)
F6 0.140(5) 0.279(8) 0.164(5) -0.114(5) -0.043(4) -0.030(5)
N1C 0.056(2) 0.071(3) 0.045(2) 0.008(2) -0.0140(19) -0.030(2)
N2C 0.048(2) 0.067(3) 0.037(2) -0.0009(19) -0.0142(18) -0.018(2)
Si1D 0.0682(10) 0.0771(10) 0.0523(9) 0.0130(8) -0.0353(8) -0.0337(8)
N1D 0.053(2) 0.061(3) 0.051(2) 0.010(2) -0.023(2) -0.023(2)
N2D 0.054(2) 0.068(3) 0.035(2) -0.0029(18) -0.0122(18) -0.026(2)
Si1E 0.0492(9) 0.0853(11) 0.0694(10) 0.0248(9) -0.0293(8) -0.0347(8)
N1E 0.055(2) 0.054(2) 0.054(2) 0.0101(19) -0.0215(19) -0.0276(19)
N2E 0.042(2) 0.053(2) 0.047(2) 0.0000(18) -0.0109(17) -0.0223(18)
Si1F 0.0430(7) 0.0559(8) 0.0565(8) -0.0022(6) -0.0205(6) -0.0207(6)
N1F 0.058(2) 0.057(2) 0.036(2) -0.0029(17) -0.0189(18) -0.0238(19)
N2F 0.046(2) 0.047(2) 0.039(2) 0.0046(16) -0.0160(17) -0.0186(17)
Si1A 0.0437(7) 0.0608(8) 0.0387(7) 0.0014(6) -0.0199(6) -0.0212(6)
N1A 0.051(2) 0.045(2) 0.041(2) -0.0016(17) -0.0194(17) -0.0169(17)
N2A 0.047(2) 0.049(2) 0.039(2) -0.0043(16) -0.0136(17) -0.0193(18)
Si1B 0.0579(9) 0.0624(9) 0.0562(9) 0.0074(7) -0.0248(7) -0.0348(7)
N1B 0.043(2) 0.047(2) 0.045(2) -0.0013(17) -0.0140(17) -0.0155(17)
N2B 0.053(2) 0.061(3) 0.052(2) 0.005(2) -0.0130(19) -0.032(2)
Si1C 0.0452(9) 0.0805(11) 0.0935(13) -0.0049(10) -0.0243(9) -0.0243(8)
F4 0.148(5) 0.226(7) 0.174(6) -0.058(5) -0.002(4) -0.005(5)
P5 0.0859(14) 0.178(3) 0.0557(11) -0.0248(14) -0.0040(10) -0.0377(15)
C1A 0.065(3) 0.057(3) 0.042(3) -0.003(2) -0.019(2) -0.021(2)
C2A 0.072(3) 0.060(3) 0.046(3) -0.007(2) -0.031(3) -0.018(3)
C3A 0.060(3) 0.067(3) 0.044(3) 0.006(2) -0.033(2) -0.024(2)
C4A 0.053(3) 0.050(2) 0.037(2) 0.0065(19) -0.0214(19) -0.024(2)
C5A 0.050(3) 0.052(3) 0.034(2) 0.0048(19) -0.018(2) -0.024(2)
C6A 0.059(3) 0.051(3) 0.054(3) -0.005(2) -0.021(2) -0.025(2)
C7A 0.073(3) 0.056(3) 0.054(3) 0.011(2) -0.026(3) -0.035(3)
C8A 0.065(3) 0.068(3) 0.042(3) 0.009(2) -0.020(2) -0.032(3)
C9A 0.040(2) 0.055(3) 0.040(2) 0.002(2) -0.0171(19) -0.018(2)
C10A 0.043(2) 0.047(2) 0.039(2) -0.0014(19) -0.0135(19) -0.019(2)
C1B 0.054(3) 0.057(3) 0.063(3) -0.003(2) -0.012(3) -0.021(2)
C2B 0.064(3) 0.049(3) 0.090(4) -0.010(3) -0.010(3) -0.013(3)
C3B 0.070(4) 0.045(3) 0.086(4) -0.001(3) -0.017(3) -0.022(3)
C4B 0.059(3) 0.053(3) 0.050(3) 0.007(2) -0.021(2) -0.029(2)
C5B 0.049(3) 0.048(3) 0.041(2) -0.002(2) -0.014(2) -0.017(2)
C6B 0.052(3) 0.053(3) 0.049(3) 0.007(2) -0.015(2) -0.028(2)
C7B 0.052(3) 0.054(3) 0.059(3) -0.002(2) -0.015(2) -0.028(2)
C8B 0.071(4) 0.083(4) 0.067(3) 0.006(3) -0.021(3) -0.051(3)
C9B 0.073(4) 0.099(4) 0.071(4) 0.010(3) -0.017(3) -0.061(4)
C10B 0.057(3) 0.078(4) 0.058(3) 0.007(3) -0.009(3) -0.041(3)
C11B 0.095(5) 0.100(5) 0.070(4) -0.002(3) -0.026(4) -0.062(4)
C12B 0.059(3) 0.080(4) 0.095(5) 0.024(3) -0.030(3) -0.032(3)
C13B 0.074(5) 0.131(7) 0.153(8) 0.028(6) -0.045(5) -0.042(5)
C1C 0.060(3) 0.105(5) 0.048(3) 0.008(3) -0.018(3) -0.028(3)
C2C 0.075(4) 0.145(6) 0.046(3) -0.003(4) -0.008(3) -0.027(4)
C3C 0.059(4) 0.130(6) 0.064(4) -0.012(4) -0.004(3) -0.021(4)
C4C 0.052(3) 0.081(4) 0.061(3) 0.000(3) -0.013(2) -0.031(3)
C5C 0.056(3) 0.068(3) 0.049(3) 0.008(2) -0.017(2) -0.032(3)
C6C 0.048(3) 0.070(3) 0.042(3) -0.003(2) -0.011(2) -0.020(2)
C7C 0.046(3) 0.076(3) 0.058(3) -0.007(2) -0.017(2) -0.020(2)
C8C 0.051(3) 0.089(4) 0.103(5) 0.004(4) -0.030(3) -0.021(3)
C9C 0.055(3) 0.090(4) 0.108(5) 0.006(4) -0.038(3) -0.012(3)
C10C 0.059(3) 0.076(3) 0.063(3) 0.002(3) -0.019(3) -0.023(3)
C1D 0.068(3) 0.062(3) 0.064(3) 0.014(3) -0.028(3) -0.022(3)
C2D 0.074(4) 0.073(4) 0.077(4) 0.025(3) -0.047(3) -0.021(3)
C3D 0.069(4) 0.080(4) 0.064(3) 0.020(3) -0.043(3) -0.027(3)
C4D 0.062(3) 0.070(3) 0.041(3) 0.015(2) -0.024(2) -0.030(2)
C5D 0.050(3) 0.067(3) 0.045(3) 0.008(2) -0.021(2) -0.020(2)
C6D 0.053(3) 0.064(3) 0.036(2) -0.005(2) -0.014(2) -0.021(2)
C7D 0.069(3) 0.067(3) 0.039(2) 0.005(2) -0.022(2) -0.031(2)
C8D 0.079(4) 0.104(5) 0.040(3) 0.015(3) -0.020(3) -0.035(3)
C9D 0.074(4) 0.117(5) 0.037(3) 0.003(3) -0.002(3) -0.027(4)
C10D 0.059(3) 0.082(4) 0.040(3) -0.005(3) -0.007(2) -0.025(3)
C1E 0.053(3) 0.049(3) 0.057(3) 0.012(2) -0.025(2) -0.024(2)
C2E 0.051(3) 0.066(3) 0.060(3) 0.014(2) -0.021(2) -0.027(2)
C3E 0.070(4) 0.080(4) 0.077(4) -0.009(3) -0.011(3) -0.031(3)
C4E 0.078(4) 0.078(4) 0.092(5) -0.016(3) -0.008(3) -0.039(3)
C5E 0.065(3) 0.063(3) 0.067(3) 0.000(3) -0.016(3) -0.033(3)
C6E 0.054(3) 0.063(3) 0.060(3) 0.013(3) -0.013(2) -0.030(3)
C7E 0.045(3) 0.087(4) 0.075(4) 0.016(3) -0.011(3) -0.036(3)
C8E 0.040(3) 0.086(4) 0.079(4) 0.019(3) -0.020(3) -0.028(3)
C9E 0.041(3) 0.057(3) 0.058(3) 0.006(2) -0.015(2) -0.024(2)
C10E 0.041(2) 0.049(3) 0.050(3) 0.001(2) -0.010(2) -0.021(2)
C1F 0.071(3) 0.072(3) 0.041(3) -0.006(2) -0.018(2) -0.030(3)
C2F 0.079(4) 0.086(4) 0.061(3) -0.021(3) -0.023(3) -0.040(3)
C3F 0.067(3) 0.081(4) 0.063(3) -0.013(3) -0.023(3) -0.040(3)
C4F 0.054(3) 0.053(3) 0.046(2) 0.002(2) -0.023(2) -0.022(2)
C5F 0.052(3) 0.047(3) 0.041(2) 0.001(2) -0.021(2) -0.019(2)
C6F 0.045(3) 0.048(2) 0.042(2) 0.005(2) -0.014(2) -0.022(2)
C7F 0.036(2) 0.049(2) 0.048(2) 0.002(2) -0.0125(19) -0.017(2)
C8F 0.057(3) 0.051(3) 0.059(3) 0.005(2) -0.017(2) -0.024(2)
C9F 0.068(3) 0.052(3) 0.055(3) 0.017(2) -0.025(3) -0.024(3)
C10F 0.055(3) 0.055(3) 0.046(3) 0.006(2) -0.019(2) -0.023(2)
C11A 0.035(7) 0.068(6) 0.052(7) -0.007(5) -0.018(5) -0.005(6)
C13A 0.048(7) 0.093(9) 0.054(7) 0.009(6) -0.025(5) -0.038(6)
C14A 0.072(7) 0.166(12) 0.087(8) -0.013(8) -0.009(6) -0.052(7)
C13Z 0.040(10) 0.078(11) 0.053(9) 0.003(7) -0.030(7) -0.025(8)
C11Z 0.048(10) 0.073(8) 0.051(10) 0.004(7) -0.018(8) -0.016(8)
C12Z 0.069(11) 0.095(12) 0.073(11) -0.017(9) -0.013(9) 0.025(9)
C11C 0.075(10) 0.075(7) 0.087(8) -0.001(7) -0.046(7) -0.024(6)
C12C 0.059(6) 0.103(9) 0.131(11) -0.008(8) -0.020(7) -0.039(6)
C13C 0.119(12) 0.156(13) 0.202(17) 0.022(13) -0.015(12) -0.062(11)
C11X 0.055(7) 0.078(10) 0.101(12) -0.010(9) -0.015(8) -0.034(7)
C12X 0.071(10) 0.097(10) 0.098(10) -0.012(9) -0.037(8) -0.030(8)
C13X 0.153(18) 0.142(16) 0.157(17) -0.038(14) -0.044(15) -0.057(14)
C11D 0.101(9) 0.112(11) 0.059(6) 0.027(6) -0.050(6) -0.069(7)
C12D 0.069(8) 0.080(7) 0.079(8) 0.024(6) -0.019(6) -0.039(6)
C13D 0.088(9) 0.105(9) 0.154(13) -0.004(9) -0.004(9) -0.034(8)
C11Y 0.070(10) 0.083(11) 0.082(11) 0.004(9) -0.028(9) -0.040(8)
C12Y 0.097(11) 0.079(11) 0.070(8) 0.003(8) -0.050(8) -0.040(9)
C13Y 0.143(15) 0.172(19) 0.118(14) 0.016(13) -0.072(13) -0.094(14)
O2 0.066(3) 0.067(3) 0.056(3) -0.026(2) -0.015(2) -0.011(2)
C1 0.139(8) 0.118(7) 0.080(6) -0.033(5) -0.014(5) -0.024(6)
C1X 0.029(17) 0.044(16) 0.042(14) 0.013(11) -0.015(13) -0.001(14)
O1X 0.086(13) 0.092(11) 0.097(14) -0.021(10) -0.019(11) -0.014(10)
C11E 0.059(6) 0.093(8) 0.103(11) 0.039(8) -0.034(8) -0.023(5)
C12E 0.081(9) 0.112(10) 0.065(6) 0.014(7) -0.032(6) -0.058(8)
C13E 0.118(10) 0.157(11) 0.094(8) 0.018(8) -0.053(7) -0.092(9)
C11W 0.068(12) 0.086(12) 0.078(8) 0.013(8) -0.034(8) -0.037(9)
C12W 0.061(8) 0.099(10) 0.079(11) 0.014(8) -0.035(8) -0.014(7)
C13W 0.138(16) 0.21(2) 0.122(16) 0.044(16) -0.047(14) 0.030(16)
C11F 0.054(7) 0.079(9) 0.064(10) -0.004(7) -0.024(6) -0.037(7)
C12F 0.054(7) 0.060(7) 0.070(9) 0.003(6) -0.027(6) -0.017(5)
C13F 0.102(9) 0.106(9) 0.124(10) 0.022(7) -0.085(8) -0.029(7)
C11V 0.063(13) 0.069(9) 0.063(12) 0.001(8) -0.031(10) -0.012(8)
C12V 0.060(9) 0.071(10) 0.059(11) 0.008(8) -0.022(7) -0.031(8)
C13V 0.088(12) 0.143(17) 0.107(15) -0.025(13) -0.025(10) -0.053(12)
P2 0.064(4) 0.085(4) 0.059(3) 0.014(3) -0.033(3) -0.031(3)
F13 0.125(6) 0.132(7) 0.086(5) 0.027(5) -0.005(4) -0.069(6)
F14 0.079(4) 0.118(6) 0.083(4) 0.002(4) -0.015(4) -0.025(4)
F15 0.140(7) 0.105(5) 0.112(6) -0.023(4) -0.016(5) -0.051(5)
F16 0.101(6) 0.180(8) 0.179(8) 0.025(7) -0.051(5) -0.021(5)
F17 0.146(7) 0.119(6) 0.084(5) 0.026(4) -0.022(4) -0.072(5)
F18 0.153(7) 0.197(7) 0.129(6) -0.019(5) -0.046(5) -0.112(6)
P2A 0.067(5) 0.091(6) 0.067(6) 0.009(5) -0.004(5) -0.049(4)
F13A 0.101(7) 0.144(9) 0.181(9) -0.004(8) -0.039(7) -0.061(6)
F14A 0.113(7) 0.140(9) 0.145(9) 0.028(7) -0.026(6) -0.066(7)
F15A 0.146(11) 0.159(11) 0.093(6) 0.006(6) -0.041(6) -0.023(8)
F16A 0.120(8) 0.107(7) 0.132(8) 0.004(6) -0.018(7) -0.024(6)
F17A 0.117(8) 0.148(10) 0.089(6) 0.002(6) -0.011(6) -0.041(8)
F18A 0.116(8) 0.096(6) 0.136(8) 0.001(6) -0.024(7) -0.037(5)
P4 0.0409(15) 0.046(2) 0.0346(15) 0.0061(16) -0.0140(13) -0.0211(14)
F19 0.076(3) 0.082(3) 0.120(4) -0.056(3) -0.038(3) 0.002(2)
F20 0.050(4) 0.086(6) 0.077(5) -0.012(3) -0.025(4) -0.028(4)
F21 0.103(4) 0.106(4) 0.077(3) 0.042(3) -0.030(3) -0.056(3)
F22 0.078(3) 0.106(4) 0.120(5) -0.063(4) -0.022(3) -0.012(3)
F23 0.052(4) 0.098(4) 0.071(5) -0.008(4) -0.025(4) -0.032(3)
F24 0.102(4) 0.158(6) 0.059(3) 0.045(3) -0.022(3) -0.072(4)
P4A 0.061(7) 0.062(7) 0.060(7) -0.016(6) -0.021(6) -0.028(6)
F19A 0.064(8) 0.090(9) 0.055(7) -0.009(6) -0.012(5) -0.030(7)
F20A 0.047(9) 0.066(10) 0.062(9) -0.019(7) -0.015(7) -0.009(7)
F21A 0.067(8) 0.095(10) 0.065(7) -0.021(6) -0.013(6) -0.026(7)
F22A 0.078(9) 0.064(7) 0.074(8) -0.001(6) -0.025(7) -0.027(6)
F23A 0.055(8) 0.072(9) 0.055(10) -0.006(8) -0.014(7) -0.028(7)
F24A 0.077(9) 0.058(7) 0.108(10) 0.000(6) -0.043(8) -0.026(6)
P6 0.100(4) 0.365(7) 0.081(4) 0.092(4) -0.043(3) -0.128(4)
F31 0.163(8) 0.372(10) 0.139(8) 0.069(7) -0.068(7) -0.104(7)
F32 0.143(8) 0.414(12) 0.148(10) 0.028(10) -0.056(7) -0.127(8)
F33 0.170(8) 0.390(13) 0.126(6) 0.039(7) -0.030(6) -0.147(8)
F34 0.139(7) 0.353(12) 0.145(8) 0.038(8) -0.033(6) -0.128(7)
F35 0.158(9) 0.324(10) 0.156(9) 0.063(7) -0.074(7) -0.122(7)
F36 0.195(9) 0.364(12) 0.108(6) 0.044(7) -0.069(6) -0.076(9)
P6A 0.122(6) 0.358(8) 0.081(5) 0.041(6) -0.056(4) -0.113(6)
F31A 0.184(11) 0.356(12) 0.104(8) 0.048(8) -0.028(7) -0.112(10)
F32A 0.120(7) 0.365(10) 0.102(8) 0.030(8) -0.053(6) -0.117(7)
F33A 0.122(9) 0.327(11) 0.093(8) 0.042(8) -0.032(7) -0.120(8)
F34A 0.142(10) 0.328(13) 0.115(9) 0.054(9) -0.047(8) -0.121(9)
F35A 0.137(7) 0.366(9) 0.137(8) 0.024(7) -0.051(6) -0.107(7)
F36A 0.164(10) 0.356(12) 0.144(10) 0.024(9) -0.007(8) -0.116(9)
P1 0.0782(18) 0.0758(18) 0.088(2) -0.0213(16) 0.0028(16) -0.0250(15)
F25 0.113(4) 0.161(6) 0.099(4) -0.054(4) 0.007(3) -0.038(4)
F26 0.108(4) 0.150(6) 0.180(7) -0.048(5) -0.034(4) -0.044(4)
F27 0.163(6) 0.102(4) 0.155(6) -0.006(4) -0.018(5) -0.016(4)
F28 0.120(5) 0.129(5) 0.110(4) -0.021(4) 0.024(4) -0.018(4)
F29 0.133(5) 0.122(5) 0.145(6) -0.056(4) -0.023(4) -0.040(4)
F30 0.173(7) 0.114(4) 0.137(6) 0.002(4) -0.032(5) -0.040(4)
P1A 0.132(9) 0.124(9) 0.130(9) -0.044(9) -0.014(8) -0.035(7)
F25A 0.163(12) 0.165(12) 0.137(9) -0.021(9) -0.026(9) -0.027(10)
F26A 0.133(10) 0.140(10) 0.149(13) -0.030(10) -0.019(9) -0.032(8)
F27A 0.142(11) 0.137(11) 0.133(11) -0.023(9) -0.024(9) -0.043(10)
F28A 0.134(11) 0.141(10) 0.139(12) -0.034(9) -0.021(9) -0.029(8)
F29A 0.133(10) 0.144(11) 0.140(12) -0.022(10) -0.014(9) -0.045(8)
F30A 0.141(12) 0.135(11) 0.140(13) -0.013(10) -0.015(10) -0.041(9)
P3 0.084(5) 0.050(4) 0.122(7) -0.002(5) -0.051(5) -0.032(3)
F7 0.103(7) 0.077(7) 0.126(9) -0.007(5) -0.051(6) -0.035(5)
F8 0.135(7) 0.092(6) 0.153(8) -0.038(5) -0.041(6) -0.040(5)
F9 0.140(8) 0.098(7) 0.133(7) 0.024(5) -0.045(6) -0.053(6)
F10 0.139(8) 0.093(7) 0.134(8) -0.039(6) -0.028(6) -0.028(5)
F11 0.123(7) 0.084(6) 0.138(6) 0.006(5) -0.048(5) -0.058(5)
F12 0.107(6) 0.081(5) 0.143(8) -0.016(5) -0.057(6) -0.026(4)
P3A 0.082(5) 0.057(5) 0.080(4) -0.007(3) -0.021(4) -0.029(4)
F7A 0.105(8) 0.082(8) 0.099(7) -0.010(5) -0.034(6) -0.030(6)
F8A 0.119(8) 0.087(6) 0.123(7) 0.004(5) -0.057(6) -0.046(5)
F9A 0.113(7) 0.062(5) 0.124(9) -0.008(5) -0.044(6) -0.031(4)
F10A 0.111(7) 0.125(8) 0.106(6) -0.006(6) -0.011(5) -0.051(6)
F11A 0.127(7) 0.060(5) 0.148(9) -0.013(5) -0.056(7) -0.030(4)
F12A 0.109(7) 0.109(8) 0.135(8) -0.015(6) -0.016(6) -0.046(6)
O3 0.048(5) 0.042(7) 0.029(4) -0.004(4) -0.009(3) -0.031(4)
C3 0.132(12) 0.122(12) 0.099(10) -0.014(9) -0.015(9) -0.025(10)
O3Z 0.032(7) 0.137(13) 0.063(9) -0.056(9) -0.010(6) 0.013(8)
C3Z 0.065(15) 0.20(2) 0.15(2) -0.064(18) 0.005(15) -0.027(17)
O1Q 0.043(6) 0.043(8) 0.031(5) -0.011(4) -0.006(4) -0.030(5)
C1Q 0.119(16) 0.099(14) 0.085(11) 0.002(9) -0.003(10) 0.002(12)

loop_
_atom_type_symbol
_atom_type_description
_atom_type_scat_dispersion_real
_atom_type_scat_dispersion_imag
_atom_type_scat_source
C C 0.0033 0.0016 'International Tables Vol C Tables 4.2.6.8 and 6.1.1.4'
H H 0.0000 0.0000 'International Tables Vol C Tables 4.2.6.8 and 6.1.1.4'
N N 0.0061 0.0033 'International Tables Vol C Tables 4.2.6.8 and 6.1.1.4'
O O 0.0106 0.0060 'International Tables Vol C Tables 4.2.6.8 and 6.1.1.4'
F F 0.0171 0.0103 'International Tables Vol C Tables 4.2.6.8 and 6.1.1.4'
Si Si 0.0817 0.0704 'International Tables Vol C Tables 4.2.6.8 and 6.1.1.4'
P P 0.1023 0.0942 'International Tables Vol C Tables 4.2.6.8 and 6.1.1.4'
Cu Cu 0.3201 1.2651 'International Tables Vol C Tables 4.2.6.8 and 6.1.1.4'

loop_
_geom_angle_atom_site_label_1
_geom_angle_atom_site_label_2
_geom_angle_atom_site_label_3
_geom_angle
_geom_angle_site_symmetry_1
_geom_angle_site_symmetry_3
_geom_angle_publ_flag
N1F Cu1 N2C 178.64(18) . . ?
N1F Cu1 N2A 90.04(15) . . ?
N2C Cu1 N2A 89.57(15) . . ?
N1F Cu1 N2D 88.85(16) . . ?
N2C Cu1 N2D 91.20(16) . . ?
N2A Cu1 N2D 165.72(17) . . ?
N1F Cu1 O2 90.41(16) . . ?
N2C Cu1 O2 90.92(17) . . ?
N2A Cu1 O2 94.20(16) . . ?
N2D Cu1 O2 100.03(16) . . ?
O1 C2 H2A 109.5 . . ?
O1 C2 H2B 109.5 . . ?
H2A C2 H2B 109.5 . . ?
O1 C2 H2C 109.5 . . ?
H2A C2 H2C 109.5 . . ?
H2B C2 H2C 109.5 . . ?
C2 O1 Cu3 133.2(6) . . ?
C2 O1 H1 103.1 . . ?
Cu3 O1 H1 122.4 . . ?
N1A Cu2 N2E 177.28(16) . . ?
N1A Cu2 N2F 91.33(15) . . ?
N2E Cu2 N2F 88.72(16) . . ?
N1A Cu2 N1B 88.26(15) . . ?
N2E Cu2 N1B 90.99(16) . . ?
N2F Cu2 N1B 164.85(16) . . ?
N1A Cu2 O3 92.6(5) . . ?
N2E Cu2 O3 90.1(5) . . ?
N2F Cu2 O3 94.3(4) . . ?
N1B Cu2 O3 100.9(4) . . ?
N1A Cu2 O1Q 88.9(7) . . ?
N2E Cu2 O1Q 93.8(7) . . ?
N2F Cu2 O1Q 103.0(5) . . ?
N1B Cu2 O1Q 92.1(5) . . ?
N1D Cu3 N1C 91.06(18) . . ?
N1D Cu3 N2B 177.93(17) . . ?
N1C Cu3 N2B 88.78(18) . . ?
N1D Cu3 N1E 88.85(18) . . ?
N1C Cu3 N1E 166.22(17) . . ?
N2B Cu3 N1E 90.82(17) . . ?
N1D Cu3 O1 90.88(17) . . ?
N1C Cu3 O1 99.05(17) . . ?
N2B Cu3 O1 91.18(16) . . ?
N1E Cu3 O1 94.73(17) . . ?
C5C N1C C1C 116.4(5) . . ?
C5C N1C Cu3 120.8(4) . . ?
C1C N1C Cu3 122.8(4) . . ?
C10C N2C C6C 118.0(5) . . ?
C10C N2C Cu1 119.6(4) . . ?
C6C N2C Cu1 122.4(4) . . ?
C11Y Si1D C7D 110.4(18) . . ?
C7D Si1D C11D 110.2(8) . . ?
C11Y Si1D C12Y 117.9(16) . . ?
C7D Si1D C12Y 107.5(12) . . ?
C11Y Si1D C4D 110.0(12) . . ?
C7D Si1D C4D 108.1(2) . . ?
C11D Si1D C4D 112.0(7) . . ?
C12Y Si1D C4D 102.4(11) . . ?
C7D Si1D C12D 109.7(11) . . ?
C11D Si1D C12D 108.9(9) . . ?
C4D Si1D C12D 108.0(7) . . ?
C5D N1D C1D 117.7(5) . . ?
C5D N1D Cu3 121.8(3) . . ?
C1D N1D Cu3 120.1(4) . . ?
C10D N2D C6D 117.1(5) . . ?
C10D N2D Cu1 122.4(4) . . ?
C6D N2D Cu1 120.5(3) . . ?
C11W Si1E C12W 94.2(13) . . ?
C11W Si1E C9E 115.4(11) . . ?
C12W Si1E C9E 115.4(11) . . ?
C11W Si1E C2E 110.7(12) . . ?
C12W Si1E C2E 112.6(13) . . ?
C9E Si1E C2E 108.3(2) . . ?
C9E Si1E C11E 104.7(6) . . ?
C2E Si1E C11E 106.1(7) . . ?
C9E Si1E C12E 105.1(6) . . ?
C2E Si1E C12E 107.8(7) . . ?
C11E Si1E C12E 124.2(8) . . ?
C5E N1E C1E 116.5(5) . . ?
C5E N1E Cu3 122.1(4) . . ?
C1E N1E Cu3 121.4(4) . . ?
C6E N2E C10E 118.1(4) . . ?
C6E N2E Cu2 119.7(3) . . ?
C10E N2E Cu2 122.1(3) . . ?
C12F Si1F C4F 111.5(8) . . ?
C12V Si1F C4F 106.9(16) . . ?
C12F Si1F C7F 109.0(9) . . ?
C12V Si1F C7F 116.3(11) . . ?
C4F Si1F C7F 109.3(2) . . ?
C12F Si1F C11F 112.6(10) . . ?
C4F Si1F C11F 108.3(8) . . ?
C7F Si1F C11F 106.0(6) . . ?
C12V Si1F C11V 112.8(18) . . ?
C4F Si1F C11V 103.3(13) . . ?
C7F Si1F C11V 107.5(15) . . ?
C1F N1F C5F 117.8(4) . . ?
C1F N1F Cu1 119.0(4) . . ?
C5F N1F Cu1 123.2(3) . . ?
C6F N2F C10F 117.4(4) . . ?
C6F N2F Cu2 120.9(3) . . ?
C10F N2F Cu2 121.6(3) . . ?
C11A Si1A C13A 112.3(7) . . ?
C11A Si1A C4A 106.6(5) . . ?
C13A Si1A C4A 109.9(8) . . ?
C4A Si1A C13Z 104.4(13) . . ?
C4A Si1A C11Z 116.8(11) . . ?
C13Z Si1A C11Z 112.1(13) . . ?
C11A Si1A C9A 107.6(7) . . ?
C13A Si1A C9A 112.0(7) . . ?
C4A Si1A C9A 108.2(2) . . ?
C13Z Si1A C9A 105.2(12) . . ?
C11Z Si1A C9A 109.3(14) . . ?
C5A N1A C1A 117.5(4) . . ?
C5A N1A Cu2 121.8(3) . . ?
C1A N1A Cu2 120.3(4) . . ?
C6A N2A C10A 117.7(4) . . ?
C6A N2A Cu1 121.7(3) . . ?
C10A N2A Cu1 120.5(3) . . ?
C11B Si1B C12B 112.2(3) . . ?
C11B Si1B C4B 109.6(3) . . ?
C12B Si1B C4B 108.2(2) . . ?
C11B Si1B C7B 108.2(3) . . ?
C12B Si1B C7B 109.7(3) . . ?
C4B Si1B C7B 108.9(2) . . ?
C1B N1B C5B 117.2(4) . . ?
C1B N1B Cu2 122.0(3) . . ?
C5B N1B Cu2 120.7(3) . . ?
C10B N2B C6B 118.0(5) . . ?
C10B N2B Cu3 118.8(4) . . ?
C6B N2B Cu3 123.2(3) . . ?
C12X Si1C C11X 96.2(13) . . ?
C12X Si1C C7C 116.3(11) . . ?
C11X Si1C C7C 112.7(9) . . ?
C12X Si1C C4C 108.0(13) . . ?
C11X Si1C C4C 113.8(10) . . ?
C7C Si1C C4C 109.3(3) . . ?
C7C Si1C C12C 105.1(6) . . ?
C4C Si1C C12C 105.1(7) . . ?
C7C Si1C C11C 103.9(6) . . ?
C4C Si1C C11C 108.7(6) . . ?
C12C Si1C C11C 124.2(8) . . ?
F6 P5 F5 89.9(6) . . ?
F6 P5 F1 178.8(6) . . ?
F5 P5 F1 90.7(5) . . ?
F6 P5 F4 88.9(4) . . ?
F5 P5 F4 96.0(6) . . ?
F1 P5 F4 92.1(5) . . ?
F6 P5 F3 91.5(5) . . ?
F5 P5 F3 178.6(6) . . ?
F1 P5 F3 87.9(5) . . ?
F4 P5 F3 84.1(5) . . ?
F6 P5 F2 90.5(4) . . ?
F5 P5 F2 85.0(5) . . ?
F1 P5 F2 88.5(4) . . ?
F4 P5 F2 178.7(5) . . ?
F3 P5 F2 94.9(5) . . ?
N1A C1A C2A 122.9(5) . . ?
N1A C1A H1AA 118.6 . . ?
C2A C1A H1AA 118.6 . . ?
C3A C2A C1A 119.1(5) . . ?
C3A C2A H2AA 120.4 . . ?
C1A C2A H2AA 120.4 . . ?
C2A C3A C4A 120.8(5) . . ?
C2A C3A H3AA 119.6 . . ?
C4A C3A H3AA 119.6 . . ?
C5A C4A C3A 115.1(5) . . ?
C5A C4A Si1A 122.9(4) . . ?
C3A C4A Si1A 121.9(4) . . ?
N1A C5A C4A 124.5(4) . . ?
N1A C5A H5A 117.8 . . ?
C4A C5A H5A 117.8 . . ?
N2A C6A C7A 122.4(5) . . ?
N2A C6A H6A 118.8 . . ?
C7A C6A H6A 118.8 . . ?
C8A C7A C6A 119.7(5) . . ?
C8A C7A H7A 120.1 . . ?
C6A C7A H7A 120.1 . . ?
C7A C8A C9A 120.0(5) . . ?
C7A C8A H8A 120.0 . . ?
C9A C8A H8A 120.0 . . ?
C10A C9A C8A 116.4(4) . . ?
C10A C9A Si1A 121.5(3) . . ?
C8A C9A Si1A 121.9(3) . . ?
N2A C10A C9A 123.7(4) . . ?
N2A C10A H10A 118.1 . . ?
C9A C10A H10A 118.1 . . ?
N1B C1B C2B 123.1(5) . . ?
N1B C1B H1BA 118.5 . . ?
C2B C1B H1BA 118.5 . . ?
C3B C2B C1B 119.0(6) . . ?
C3B C2B H2BA 120.5 . . ?
C1B C2B H2BA 120.5 . . ?
C2B C3B C4B 120.9(5) . . ?
C2B C3B H3BA 119.5 . . ?
C4B C3B H3BA 119.5 . . ?
C5B C4B C3B 115.4(5) . . ?
C5B C4B Si1B 121.3(4) . . ?
C3B C4B Si1B 123.0(4) . . ?
N1B C5B C4B 124.3(5) . . ?
N1B C5B H5B 117.8 . . ?
C4B C5B H5B 117.8 . . ?
N2B C6B C7B 124.2(4) . . ?
N2B C6B H6B 117.9 . . ?
C7B C6B H6B 117.9 . . ?
C6B C7B C8B 116.4(5) . . ?
C6B C7B Si1B 122.8(4) . . ?
C8B C7B Si1B 120.8(4) . . ?
C9B C8B C7B 120.2(5) . . ?
C9B C8B H8B 119.9 . . ?
C7B C8B H8B 119.9 . . ?
C8B C9B C10B 120.0(5) . . ?
C8B C9B H9B 120.0 . . ?
C10B C9B H9B 120.0 . . ?
N2B C10B C9B 121.2(5) . . ?
N2B C10B H10B 119.4 . . ?
C9B C10B H10B 119.4 . . ?
Si1B C11B H11D 109.5 . . ?
Si1B C11B H11E 109.5 . . ?
H11D C11B H11E 109.5 . . ?
Si1B C11B H11F 109.5 . . ?
H11D C11B H11F 109.5 . . ?
H11E C11B H11F 109.5 . . ?
C13B C12B Si1B 113.4(5) . . ?
C13B C12B H12A 108.9 . . ?
Si1B C12B H12A 108.9 . . ?
C13B C12B H12B 108.9 . . ?
Si1B C12B H12B 108.9 . . ?
H12A C12B H12B 107.7 . . ?
C12B C13B H13C 109.5 . . ?
C12B C13B H13D 109.5 . . ?
H13C C13B H13D 109.5 . . ?
C12B C13B H13E 109.5 . . ?
H13C C13B H13E 109.5 . . ?
H13D C13B H13E 109.5 . . ?
N1C C1C C2C 122.9(6) . . ?
N1C C1C H1CA 118.5 . . ?
C2C C1C H1CA 118.5 . . ?
C1C C2C C3C 119.6(6) . . ?
C1C C2C H2CA 120.2 . . ?
C3C C2C H2CA 120.2 . . ?
C4C C3C C2C 119.5(7) . . ?
C4C C3C H3CA 120.3 . . ?
C2C C3C H3CA 120.3 . . ?
C5C C4C C3C 116.6(6) . . ?
C5C C4C Si1C 120.2(4) . . ?
C3C C4C Si1C 123.2(5) . . ?
N1C C5C C4C 125.0(5) . . ?
N1C C5C H5C 117.5 . . ?
C4C C5C H5C 117.5 . . ?
N2C C6C C7C 124.4(5) . . ?
N2C C6C H6C 117.8 . . ?
C7C C6C H6C 117.8 . . ?
C8C C7C C6C 116.0(6) . . ?
C8C C7C Si1C 121.8(5) . . ?
C6C C7C Si1C 122.2(4) . . ?
C7C C8C C9C 120.8(6) . . ?
C7C C8C H8C 119.6 . . ?
C9C C8C H8C 119.6 . . ?
C10C C9C C8C 118.3(6) . . ?
C10C C9C H9C 120.8 . . ?
C8C C9C H9C 120.8 . . ?
N2C C10C C9C 122.5(6) . . ?
N2C C10C O1X 105.6(17) . . ?
C9C C10C O1X 106.0(17) . . ?
N2C C10C H10C 118.8 . . ?
C9C C10C H10C 118.8 . . ?
O1X C10C H10C 55.5 . . ?
N1D C1D C2D 121.9(6) . . ?
N1D C1D H1D 119.1 . . ?
C2D C1D H1D 119.1 . . ?
C3D C2D C1D 119.6(6) . . ?
C3D C2D H2D 120.2 . . ?
C1D C2D H2D 120.2 . . ?
C2D C3D C4D 120.6(5) . . ?
C2D C3D H3D 119.7 . . ?
C4D C3D H3D 119.7 . . ?
C5D C4D C3D 115.8(5) . . ?
C5D C4D Si1D 121.8(4) . . ?
C3D C4D Si1D 122.4(4) . . ?
N1D C5D C4D 124.4(5) . . ?
N1D C5D H5D 117.8 . . ?
C4D C5D H5D 117.8 . . ?
N2D C6D C7D 125.5(5) . . ?
N2D C6D H6D 117.3 . . ?
C7D C6D H6D 117.3 . . ?
C6D C7D C8D 114.7(5) . . ?
C6D C7D Si1D 122.4(4) . . ?
C8D C7D Si1D 122.7(4) . . ?
C9D C8D C7D 120.1(5) . . ?
C9D C8D H8D 119.9 . . ?
C7D C8D H8D 119.9 . . ?
C8D C9D C10D 120.0(6) . . ?
C8D C9D H9D 120.0 . . ?
C10D C9D H9D 120.0 . . ?
N2D C10D C9D 122.6(6) . . ?
N2D C10D H10D 118.7 . . ?
C9D C10D H10D 118.7 . . ?
N1E C1E C2E 124.9(5) . . ?
N1E C1E H1E 117.5 . . ?
C2E C1E H1E 117.5 . . ?
C1E C2E C3E 116.8(5) . . ?
C1E C2E Si1E 121.8(4) . . ?
C3E C2E Si1E 121.4(5) . . ?
C4E C3E C2E 118.5(6) . . ?
C4E C3E H3E 120.8 . . ?
C2E C3E H3E 120.8 . . ?
C5E C4E C3E 120.0(6) . . ?
C5E C4E H4E 120.0 . . ?
C3E C4E H4E 120.0 . . ?
N1E C5E C4E 123.3(5) . . ?
N1E C5E H5E 118.3 . . ?
C4E C5E H5E 118.3 . . ?
N2E C6E C7E 121.7(5) . . ?
N2E C6E H6E 119.2 . . ?
C7E C6E H6E 119.2 . . ?
C8E C7E C6E 119.5(5) . . ?
C8E C7E H7E 120.3 . . ?
C6E C7E H7E 120.3 . . ?
C7E C8E C9E 121.0(5) . . ?
C7E C8E H8E 119.5 . . ?
C9E C8E H8E 119.5 . . ?
C10E C9E C8E 115.7(5) . . ?
C10E C9E Si1E 122.0(4) . . ?
C8E C9E Si1E 122.3(4) . . ?
N2E C10E C9E 124.0(4) . . ?
N2E C10E H10E 118.0 . . ?
C9E C10E H10E 118.0 . . ?
N1F C1F C2F 122.4(5) . . ?
N1F C1F H1F 118.8 . . ?
C2F C1F H1F 118.8 . . ?
C3F C2F C1F 118.9(5) . . ?
C3F C2F H2F 120.5 . . ?
C1F C2F H2F 120.5 . . ?
C2F C3F C4F 121.1(5) . . ?
C2F C3F H3F 119.4 . . ?
C4F C3F H3F 119.4 . . ?
C5F C4F C3F 115.4(5) . . ?
C5F C4F Si1F 122.6(4) . . ?
C3F C4F Si1F 122.0(4) . . ?
N1F C5F C4F 124.3(4) . . ?
N1F C5F H5F 117.8 . . ?
C4F C5F H5F 117.8 . . ?
N2F C6F C7F 124.7(4) . . ?
N2F C6F H6F 117.6 . . ?
C7F C6F H6F 117.6 . . ?
C8F C7F C6F 115.7(4) . . ?
C8F C7F Si1F 123.4(4) . . ?
C6F C7F Si1F 120.6(3) . . ?
C9F C8F C7F 120.8(5) . . ?
C9F C8F H8F 119.6 . . ?
C7F C8F H8F 119.6 . . ?
C8F C9F C10F 119.4(5) . . ?
C8F C9F H9F 120.3 . . ?
C10F C9F H9F 120.3 . . ?
N2F C10F C9F 121.9(5) . . ?
N2F C10F H10F 119.0 . . ?
C9F C10F H10F 119.0 . . ?
Si1A C11A H11A 109.5 . . ?
Si1A C11A H11B 109.5 . . ?
H11A C11A H11B 109.5 . . ?
Si1A C11A H11C 109.5 . . ?
H11A C11A H11C 109.5 . . ?
H11B C11A H11C 109.5 . . ?
C14A C13A Si1A 113.6(15) . . ?
C14A C13A H13A 108.8 . . ?
Si1A C13A H13A 108.8 . . ?
C14A C13A H13B 108.8 . . ?
Si1A C13A H13B 108.8 . . ?
H13A C13A H13B 107.7 . . ?
C13A C14A H14A 109.5 . . ?
C13A C14A H14B 109.5 . . ?
H14A C14A H14B 109.5 . . ?
C13A C14A H14C 109.5 . . ?
H14A C14A H14C 109.5 . . ?
H14B C14A H14C 109.5 . . ?
Si1A C13Z H13N 109.5 . . ?
Si1A C13Z H13O 109.5 . . ?
H13N C13Z H13O 109.5 . . ?
Si1A C13Z H13P 109.5 . . ?
H13N C13Z H13P 109.5 . . ?
H13O C13Z H13P 109.5 . . ?
C12Z C11Z Si1A 117(2) . . ?
C12Z C11Z H11S 108.0 . . ?
Si1A C11Z H11S 108.0 . . ?
C12Z C11Z H11T 108.0 . . ?
Si1A C11Z H11T 108.0 . . ?
H11S C11Z H11T 107.2 . . ?
C11Z C12Z H12I 109.5 . . ?
C11Z C12Z H12J 109.5 . . ?
H12I C12Z H12J 109.5 . . ?
C11Z C12Z H12K 109.5 . . ?
H12I C12Z H12K 109.5 . . ?
H12J C12Z H12K 109.5 . . ?
Si1C C11C H11G 109.5 . . ?
Si1C C11C H11H 109.5 . . ?
H11G C11C H11H 109.5 . . ?
Si1C C11C H11I 109.5 . . ?
H11G C11C H11I 109.5 . . ?
H11H C11C H11I 109.5 . . ?
C13C C12C Si1C 105.5(14) . . ?
C13C C12C H12C 110.6 . . ?
Si1C C12C H12C 110.6 . . ?
C13C C12C H12D 110.6 . . ?
Si1C C12C H12D 110.6 . . ?
H12C C12C H12D 108.8 . . ?
C12C C13C H13F 109.5 . . ?
C12C C13C H13G 109.5 . . ?
H13F C13C H13G 109.5 . . ?
C12C C13C H13H 109.5 . . ?
H13F C13C H13H 109.5 . . ?
H13G C13C H13H 109.5 . . ?
Si1C C11X H11U 109.5 . . ?
Si1C C11X H11V 109.5 . . ?
H11U C11X H11V 109.5 . . ?
Si1C C11X H11W 109.5 . . ?
H11U C11X H11W 109.5 . . ?
H11V C11X H11W 109.5 . . ?
C13X C12X Si1C 133(2) . . ?
C13X C12X H12L 103.9 . . ?
Si1C C12X H12L 103.9 . . ?
C13X C12X H12M 103.9 . . ?
Si1C C12X H12M 103.9 . . ?
H12L C12X H12M 105.4 . . ?
C12X C13X H13R 109.5 . . ?
C12X C13X H13S 109.5 . . ?
H13R C13X H13S 109.5 . . ?
C12X C13X H13T 109.5 . . ?
H13R C13X H13T 109.5 . . ?
H13S C13X H13T 109.5 . . ?
Si1D C11D H11J 109.5 . . ?
Si1D C11D H11K 109.5 . . ?
H11J C11D H11K 109.5 . . ?
Si1D C11D H11L 109.5 . . ?
H11J C11D H11L 109.5 . . ?
H11K C11D H11L 109.5 . . ?
C13D C12D Si1D 109.2(13) . . ?
C13D C12D H12E 109.8 . . ?
Si1D C12D H12E 109.8 . . ?
C13D C12D H12F 109.8 . . ?
Si1D C12D H12F 109.8 . . ?
H12E C12D H12F 108.3 . . ?
C12D C13D H13I 109.5 . . ?
C12D C13D H13J 109.5 . . ?
H13I C13D H13J 109.5 . . ?
C12D C13D H13Z 109.5 . . ?
H13I C13D H13Z 109.5 . . ?
H13J C13D H13Z 109.5 . . ?
Si1D C11Y H1YA 109.5 . . ?
Si1D C11Y H1YB 109.5 . . ?
H1YA C11Y H1YB 109.5 . . ?
Si1D C11Y H1YC 109.5 . . ?
H1YA C11Y H1YC 109.5 . . ?
H1YB C11Y H1YC 109.5 . . ?
C13Y C12Y Si1D 110(2) . . ?
C13Y C12Y H12N 109.6 . . ?
Si1D C12Y H12N 109.6 . . ?
C13Y C12Y H12O 109.6 . . ?
Si1D C12Y H12O 109.6 . . ?
H12N C12Y H12O 108.1 . . ?
C12Y C13Y H13U 109.5 . . ?
C12Y C13Y H13V 109.5 . . ?
H13U C13Y H13V 109.5 . . ?
C12Y C13Y H13W 109.5 . . ?
H13U C13Y H13W 109.5 . . ?
H13V C13Y H13W 109.5 . . ?
C1 O2 Cu1 130.6(5) . . ?
C1 O2 H2 95.6 . . ?
Cu1 O2 H2 129.9 . . ?
O2 C1 H1A 109.5 . . ?
O2 C1 H1B 109.5 . . ?
H1A C1 H1B 109.5 . . ?
O2 C1 H1C 109.5 . . ?
H1A C1 H1C 109.5 . . ?
H1B C1 H1C 109.5 . . ?
O1X C1X H1X1 109.5 . . ?
O1X C1X H1X2 109.5 . . ?
H1X1 C1X H1X2 109.5 . . ?
O1X C1X H1X3 109.5 . . ?
H1X1 C1X H1X3 109.5 . . ?
H1X2 C1X H1X3 109.5 . . ?
C1X O1X C10C 164(4) . . ?
C1X O1X H1X 109.5 . . ?
C10C O1X H1X 80.0 . . ?
Si1E C11E H11M 109.5 . . ?
Si1E C11E H11N 109.5 . . ?
H11M C11E H11N 109.5 . . ?
Si1E C11E H11O 109.5 . . ?
H11M C11E H11O 109.5 . . ?
H11N C11E H11O 109.5 . . ?
C13E C12E Si1E 99.6(11) . . ?
C13E C12E H12Z 111.8 . . ?
Si1E C12E H12Z 111.8 . . ?
C13E C12E H12Y 111.8 . . ?
Si1E C12E H12Y 111.8 . . ?
H12Z C12E H12Y 109.6 . . ?
C12E C13E H13X 109.5 . . ?
C12E C13E H13Q 109.5 . . ?
H13X C13E H13Q 109.5 . . ?
C12E C13E H13Y 109.5 . . ?
H13X C13E H13Y 109.5 . . ?
H13Q C13E H13Y 109.5 . . ?
Si1E C11W H1ZZ 109.5 . . ?
Si1E C11W H1ZY 109.5 . . ?
H1ZZ C11W H1ZY 109.5 . . ?
Si1E C11W H1ZX 109.5 . . ?
H1ZZ C11W H1ZX 109.5 . . ?
H1ZY C11W H1ZX 109.5 . . ?
C13W C12W Si1E 119(3) . . ?
C13W C12W H12P 107.6 . . ?
Si1E C12W H12P 107.6 . . ?
C13W C12W H12Q 107.6 . . ?
Si1E C12W H12Q 107.6 . . ?
H12P C12W H12Q 107.0 . . ?
C12W C13W H1AZ 109.5 . . ?
C12W C13W H1AY 109.5 . . ?
H1AZ C13W H1AY 109.5 . . ?
C12W C13W H1AX 109.5 . . ?
H1AZ C13W H1AX 109.5 . . ?
H1AY C13W H1AX 109.5 . . ?
Si1F C11F H11P 109.5 . . ?
Si1F C11F H11Q 109.5 . . ?
H11P C11F H11Q 109.5 . . ?
Si1F C11F H11R 109.5 . . ?
H11P C11F H11R 109.5 . . ?
H11Q C11F H11R 109.5 . . ?
C13F C12F Si1F 115.1(16) . . ?
C13F C12F H12G 108.5 . . ?
Si1F C12F H12G 108.5 . . ?
C13F C12F H12H 108.5 . . ?
Si1F C12F H12H 108.5 . . ?
H12G C12F H12H 107.5 . . ?
C12F C13F H13K 109.5 . . ?
C12F C13F H13L 109.5 . . ?
H13K C13F H13L 109.5 . . ?
C12F C13F H13M 109.5 . . ?
H13K C13F H13M 109.5 . . ?
H13L C13F H13M 109.5 . . ?
Si1F C11V H1XA 109.5 . . ?
Si1F C11V H1XB 109.5 . . ?
H1XA C11V H1XB 109.5 . . ?
Si1F C11V H1XC 109.5 . . ?
H1XA C11V H1XC 109.5 . . ?
H1XB C11V H1XC 109.5 . . ?
C13V C12V Si1F 119(2) . . ?
C13V C12V H12R 107.5 . . ?
Si1F C12V H12R 107.5 . . ?
C13V C12V H12S 107.5 . . ?
Si1F C12V H12S 107.5 . . ?
H12R C12V H12S 107.0 . . ?
C12V C13V H1Y1 109.5 . . ?
C12V C13V H1Y2 109.5 . . ?
H1Y1 C13V H1Y2 109.5 . . ?
C12V C13V H1Y3 109.5 . . ?
H1Y1 C13V H1Y3 109.5 . . ?
H1Y2 C13V H1Y3 109.5 . . ?
F16 P2 F18 89.6(9) . . ?
F16 P2 F13 95.0(10) . . ?
F18 P2 F13 94.5(10) . . ?
F16 P2 F15 92.1(11) . . ?
F18 P2 F15 174.1(11) . . ?
F13 P2 F15 91.0(8) . . ?
F16 P2 F17 96.8(9) . . ?
F18 P2 F17 86.4(8) . . ?
F13 P2 F17 168.2(12) . . ?
F15 P2 F17 87.7(8) . . ?
F16 P2 F14 179.0(11) . . ?
F18 P2 F14 89.6(10) . . ?
F13 P2 F14 85.7(8) . . ?
F15 P2 F14 88.7(7) . . ?
F17 P2 F14 82.5(8) . . ?
F16A P2A F14A 93.4(16) . . ?
F16A P2A F15A 98.9(19) . . ?
F14A P2A F15A 98.8(14) . . ?
F16A P2A F17A 86.5(14) . . ?
F14A P2A F17A 86.7(15) . . ?
F15A P2A F17A 172.1(19) . . ?
F16A P2A F13A 92.4(16) . . ?
F14A P2A F13A 165(2) . . ?
F15A P2A F13A 93.7(12) . . ?
F17A P2A F13A 80.1(13) . . ?
F16A P2A F18A 176.9(17) . . ?
F14A P2A F18A 89.5(16) . . ?
F15A P2A F18A 81.9(14) . . ?
F17A P2A F18A 92.5(17) . . ?
F13A P2A F18A 84.5(13) . . ?
F21 P4 F19 91.4(6) . . ?
F21 P4 F24 176.9(8) . . ?
F19 P4 F24 91.7(5) . . ?
F21 P4 F22 87.5(5) . . ?
F19 P4 F22 178.8(6) . . ?
F24 P4 F22 89.4(6) . . ?
F21 P4 F23 88.0(5) . . ?
F19 P4 F23 88.3(7) . . ?
F24 P4 F23 92.2(5) . . ?
F22 P4 F23 92.0(7) . . ?
F21 P4 F20 90.4(6) . . ?
F19 P4 F20 91.5(6) . . ?
F24 P4 F20 89.4(6) . . ?
F22 P4 F20 88.1(5) . . ?
F23 P4 F20 178.4(7) . . ?
F24A P4A F20A 90(3) . . ?
F24A P4A F19A 86(2) . . ?
F20A P4A F19A 98(3) . . ?
F24A P4A F22A 168(3) . . ?
F20A P4A F22A 94(3) . . ?
F19A P4A F22A 82(2) . . ?
F24A P4A F23A 89(3) . . ?
F20A P4A F23A 177(3) . . ?
F19A P4A F23A 79(2) . . ?
F22A P4A F23A 87(3) . . ?
F24A P4A F21A 111(3) . . ?
F20A P4A F21A 83(3) . . ?
F19A P4A F21A 163(3) . . ?
F22A P4A F21A 81(2) . . ?
F23A P4A F21A 100(3) . . ?
F34 P6 F32 153.5(12) . . ?
F34 P6 F33 85.0(9) . . ?
F32 P6 F33 71.0(8) . . ?
F34 P6 F36 92.5(10) . . ?
F32 P6 F36 112.6(10) . . ?
F33 P6 F36 173.6(12) . . ?
F34 P6 F35 76.6(9) . . ?
F32 P6 F35 96.5(10) . . ?
F33 P6 F35 100.2(10) . . ?
F36 P6 F35 84.9(10) . . ?
F34 P6 F31 106.6(10) . . ?
F32 P6 F31 85.9(11) . . ?
F33 P6 F31 92.4(10) . . ?
F36 P6 F31 82.7(8) . . ?
F35 P6 F31 167.3(10) . . ?
F31A P6A F33A 176.4(18) . . ?
F31A P6A F34A 80.2(12) . . ?
F33A P6A F34A 96.5(14) . . ?
F31A P6A F35A 92.6(14) . . ?
F33A P6A F35A 85.4(15) . . ?
F34A P6A F35A 80.5(12) . . ?
F31A P6A F36A 95.0(16) . . ?
F33A P6A F36A 87.7(13) . . ?
F34A P6A F36A 117.5(16) . . ?
F35A P6A F36A 161.4(16) . . ?
F31A P6A F32A 113.1(15) . . ?
F33A P6A F32A 68.5(11) . . ?
F34A P6A F32A 139.1(16) . . ?
F35A P6A F32A 61.1(15) . . ?
F36A P6A F32A 100.3(16) . . ?
P6A F32A F35A 59.2(8) . . ?
P6A F35A F32A 59.7(9) . . ?
F28 P1 F27 90.7(5) . . ?
F28 P1 F29 87.9(5) . . ?
F27 P1 F29 91.9(5) . . ?
F28 P1 F30 87.8(5) . . ?
F27 P1 F30 177.8(7) . . ?
F29 P1 F30 86.4(5) . . ?
F28 P1 F25 176.0(5) . . ?
F27 P1 F25 86.3(5) . . ?
F29 P1 F25 89.4(4) . . ?
F30 P1 F25 95.1(5) . . ?
F28 P1 F26 94.2(5) . . ?
F27 P1 F26 93.1(6) . . ?
F29 P1 F26 174.6(6) . . ?
F30 P1 F26 88.7(5) . . ?
F25 P1 F26 88.7(5) . . ?
F28A P1A F26A 159(2) . . ?
F28A P1A F30A 111(2) . . ?
F26A P1A F30A 88(2) . . ?
F28A P1A F29A 77(2) . . ?
F26A P1A F29A 86(2) . . ?
F30A P1A F29A 165(2) . . ?
F28A P1A F25A 90(2) . . ?
F26A P1A F25A 80(2) . . ?
F30A P1A F25A 89.9(7) . . ?
F29A P1A F25A 103(2) . . ?
F28A P1A F27A 69(2) . . ?
F26A P1A F27A 127(3) . . ?
F30A P1A F27A 78(2) . . ?
F29A P1A F27A 94(2) . . ?
F25A P1A F27A 149(2) . . ?
F9 P3 F10 91.1(13) . . ?
F9 P3 F12 96.1(13) . . ?
F10 P3 F12 96.7(13) . . ?
F9 P3 F7 90.4(13) . . ?
F10 P3 F7 86.0(14) . . ?
F12 P3 F7 172.9(17) . . ?
F9 P3 F8 90.0(12) . . ?
F10 P3 F8 175.0(17) . . ?
F12 P3 F8 88.0(12) . . ?
F7 P3 F8 89.2(12) . . ?
F9 P3 F11 175.7(15) . . ?
F10 P3 F11 92.5(13) . . ?
F12 P3 F11 85.8(11) . . ?
F7 P3 F11 87.5(13) . . ?
F8 P3 F11 86.2(11) . . ?
F11A P3A F10A 88.5(15) . . ?
F11A P3A F9A 174(2) . . ?
F10A P3A F9A 95.9(15) . . ?
F11A P3A F12A 90.9(14) . . ?
F10A P3A F12A 177(2) . . ?
F9A P3A F12A 84.5(14) . . ?
F11A P3A F7A 87.6(15) . . ?
F10A P3A F7A 91.9(17) . . ?
F9A P3A F7A 96.1(18) . . ?
F12A P3A F7A 90.5(14) . . ?
F11A P3A F8A 89.0(15) . . ?
F10A P3A F8A 89.6(13) . . ?
F9A P3A F8A 87.2(14) . . ?
F12A P3A F8A 87.9(15) . . ?
F7A P3A F8A 176(2) . . ?
C3 O3 Cu2 135.2(15) . . ?
O3 C3 H3A 109.5 . . ?
O3 C3 H3B 109.5 . . ?
H3A C3 H3B 109.5 . . ?
O3 C3 H3C 109.5 . . ?
H3A C3 H3C 109.5 . . ?
H3B C3 H3C 109.5 . . ?
C3Z O3Z H3Z 109.5 . . ?
O3Z C3Z H3Z1 109.5 . . ?
O3Z C3Z H3Z2 109.5 . . ?
H3Z1 C3Z H3Z2 109.5 . . ?
O3Z C3Z H3Z3 109.5 . . ?
H3Z1 C3Z H3Z3 109.5 . . ?
H3Z2 C3Z H3Z3 109.5 . . ?
C1Q O1Q Cu2 130.3(18) . . ?
O1Q C1Q H1Q1 109.5 . . ?
O1Q C1Q H1Q2 109.5 . . ?
H1Q1 C1Q H1Q2 109.5 . . ?
O1Q C1Q H1Q3 109.5 . . ?
H1Q1 C1Q H1Q3 109.5 . . ?
H1Q2 C1Q H1Q3 109.5 . . ?

loop_
_geom_bond_atom_site_label_1
_geom_bond_atom_site_label_2
_geom_bond_distance
_geom_bond_site_symmetry_2
_geom_bond_publ_flag
Cu1 N1F 2.010(4) . ?
Cu1 N2C 2.024(4) . ?
Cu1 N2A 2.039(4) . ?
Cu1 N2D 2.042(4) . ?
Cu1 O2 2.294(4) . ?
C2 O1 1.467(10) . ?
C2 H2A 0.9700 . ?
C2 H2B 0.9700 . ?
C2 H2C 0.9700 . ?
O1 Cu3 2.298(4) . ?
O1 H1 0.9109 . ?
F1 P5 1.525(7) . ?
Cu2 N1A 2.013(4) . ?
Cu2 N2E 2.015(4) . ?
Cu2 N2F 2.037(4) . ?
Cu2 N1B 2.039(4) . ?
Cu2 O3 2.252(17) . ?
Cu2 O1Q 2.31(2) . ?
F2 P5 1.561(7) . ?
Cu3 N1D 2.015(4) . ?
Cu3 N1C 2.022(5) . ?
Cu3 N2B 2.023(4) . ?
Cu3 N1E 2.029(5) . ?
F3 P5 1.532(8) . ?
F5 P5 1.502(9) . ?
F6 P5 1.502(7) . ?
N1C C5C 1.344(7) . ?
N1C C1C 1.347(7) . ?
N2C C10C 1.332(7) . ?
N2C C6C 1.333(7) . ?
Si1D C11Y 1.71(4) . ?
Si1D C7D 1.864(6) . ?
Si1D C11D 1.87(2) . ?
Si1D C12Y 1.89(3) . ?
Si1D C4D 1.886(6) . ?
Si1D C12D 1.94(2) . ?
N1D C5D 1.337(7) . ?
N1D C1D 1.342(7) . ?
N2D C10D 1.327(7) . ?
N2D C6D 1.350(6) . ?
Si1E C11W 1.71(3) . ?
Si1E C12W 1.76(3) . ?
Si1E C9E 1.875(5) . ?
Si1E C2E 1.879(5) . ?
Si1E C11E 1.980(18) . ?
Si1E C12E 1.986(19) . ?
N1E C5E 1.331(7) . ?
N1E C1E 1.354(6) . ?
N2E C6E 1.343(6) . ?
N2E C10E 1.348(6) . ?
Si1F C12F 1.83(2) . ?
Si1F C12V 1.85(4) . ?
Si1F C4F 1.876(6) . ?
Si1F C7F 1.884(5) . ?
Si1F C11F 1.89(2) . ?
Si1F C11V 1.97(4) . ?
N1F C1F 1.336(6) . ?
N1F C5F 1.345(6) . ?
N2F C6F 1.335(6) . ?
N2F C10F 1.348(6) . ?
Si1A C11A 1.857(18) . ?
Si1A C13A 1.86(2) . ?
Si1A C4A 1.864(5) . ?
Si1A C13Z 1.88(4) . ?
Si1A C11Z 1.88(3) . ?
Si1A C9A 1.885(5) . ?
N1A C5A 1.343(6) . ?
N1A C1A 1.344(6) . ?
N2A C6A 1.326(6) . ?
N2A C10A 1.354(6) . ?
Si1B C11B 1.850(6) . ?
Si1B C12B 1.863(7) . ?
Si1B C4B 1.878(5) . ?
Si1B C7B 1.896(6) . ?
N1B C1B 1.331(7) . ?
N1B C5B 1.342(6) . ?
N2B C10B 1.336(6) . ?
N2B C6B 1.346(6) . ?
Si1C C12X 1.71(3) . ?
Si1C C11X 1.82(3) . ?
Si1C C7C 1.871(6) . ?
Si1C C4C 1.895(6) . ?
Si1C C12C 1.95(2) . ?
Si1C C11C 1.961(18) . ?
F4 P5 1.531(8) . ?
C1A C2A 1.367(7) . ?
C1A H1AA 0.9400 . ?
C2A C3A 1.356(8) . ?
C2A H2AA 0.9400 . ?
C3A C4A 1.422(6) . ?
C3A H3AA 0.9400 . ?
C4A C5A 1.387(6) . ?
C5A H5A 0.9400 . ?
C6A C7A 1.383(7) . ?
C6A H6A 0.9400 . ?
C7A C8A 1.354(7) . ?
C7A H7A 0.9400 . ?
C8A C9A 1.400(7) . ?
C8A H8A 0.9400 . ?
C9A C10A 1.386(6) . ?
C10A H10A 0.9400 . ?
C1B C2B 1.373(8) . ?
C1B H1BA 0.9400 . ?
C2B C3B 1.346(8) . ?
C2B H2BA 0.9400 . ?
C3B C4B 1.405(8) . ?
C3B H3BA 0.9400 . ?
C4B C5B 1.390(7) . ?
C5B H5B 0.9400 . ?
C6B C7B 1.374(7) . ?
C6B H6B 0.9400 . ?
C7B C8B 1.384(7) . ?
C8B C9B 1.362(8) . ?
C8B H8B 0.9400 . ?
C9B C10B 1.375(8) . ?
C9B H9B 0.9400 . ?
C10B H10B 0.9400 . ?
C11B H11D 0.9700 . ?
C11B H11E 0.9700 . ?
C11B H11F 0.9700 . ?
C12B C13B 1.541(9) . ?
C12B H12A 0.9800 . ?
C12B H12B 0.9800 . ?
C13B H13C 0.9700 . ?
C13B H13D 0.9700 . ?
C13B H13E 0.9700 . ?
C1C C2C 1.351(9) . ?
C1C H1CA 0.9400 . ?
C2C C3C 1.386(10) . ?
C2C H2CA 0.9400 . ?
C3C C4C 1.382(9) . ?
C3C H3CA 0.9400 . ?
C4C C5C 1.376(8) . ?
C5C H5C 0.9400 . ?
C6C C7C 1.386(7) . ?
C6C H6C 0.9400 . ?
C7C C8C 1.373(8) . ?
C8C C9C 1.389(10) . ?
C8C H8C 0.9400 . ?
C9C C10C 1.367(8) . ?
C9C H9C 0.9400 . ?
C10C O1X 1.81(4) . ?
C10C H10C 0.9400 . ?
C1D C2D 1.386(8) . ?
C1D H1D 0.9400 . ?
C2D C3D 1.351(9) . ?
C2D H2D 0.9400 . ?
C3D C4D 1.400(8) . ?
C3D H3D 0.9400 . ?
C4D C5D 1.394(7) . ?
C5D H5D 0.9400 . ?
C6D C7D 1.382(7) . ?
C6D H6D 0.9400 . ?
C7D C8D 1.413(8) . ?
C8D C9D 1.364(9) . ?
C8D H8D 0.9400 . ?
C9D C10D 1.365(8) . ?
C9D H9D 0.9400 . ?
C10D H10D 0.9400 . ?
C1E C2E 1.368(8) . ?
C1E H1E 0.9400 . ?
C2E C3E 1.404(9) . ?
C3E C4E 1.383(9) . ?
C3E H3E 0.9400 . ?
C4E C5E 1.354(9) . ?
C4E H4E 0.9400 . ?
C5E H5E 0.9400 . ?
C6E C7E 1.379(8) . ?
C6E H6E 0.9400 . ?
C7E C8E 1.357(8) . ?
C7E H7E 0.9400 . ?
C8E C9E 1.402(7) . ?
C8E H8E 0.9400 . ?
C9E C10E 1.386(7) . ?
C10E H10E 0.9400 . ?
C1F C2F 1.373(8) . ?
C1F H1F 0.9400 . ?
C2F C3F 1.354(8) . ?
C2F H2F 0.9400 . ?
C3F C4F 1.407(7) . ?
C3F H3F 0.9400 . ?
C4F C5F 1.379(7) . ?
C5F H5F 0.9400 . ?
C6F C7F 1.393(7) . ?
C6F H6F 0.9400 . ?
C7F C8F 1.389(7) . ?
C8F C9F 1.362(7) . ?
C8F H8F 0.9400 . ?
C9F C10F 1.379(7) . ?
C9F H9F 0.9400 . ?
C10F H10F 0.9400 . ?
C11A H11A 0.9700 . ?
C11A H11B 0.9700 . ?
C11A H11C 0.9700 . ?
C13A C14A 1.49(3) . ?
C13A H13A 0.9800 . ?
C13A H13B 0.9800 . ?
C14A H14A 0.9700 . ?
C14A H14B 0.9700 . ?
C14A H14C 0.9700 . ?
C13Z H13N 0.9700 . ?
C13Z H13O 0.9700 . ?
C13Z H13P 0.9700 . ?
C11Z C12Z 1.29(4) . ?
C11Z H11S 0.9800 . ?
C11Z H11T 0.9800 . ?
C12Z H12I 0.9700 . ?
C12Z H12J 0.9700 . ?
C12Z H12K 0.9700 . ?
C11C H11G 0.9700 . ?
C11C H11H 0.9700 . ?
C11C H11I 0.9700 . ?
C12C C13C 1.485(10) . ?
C12C H12C 0.9800 . ?
C12C H12D 0.9800 . ?
C13C H13F 0.9700 . ?
C13C H13G 0.9700 . ?
C13C H13H 0.9700 . ?
C11X H11U 0.9700 . ?
C11X H11V 0.9700 . ?
C11X H11W 0.9700 . ?
C12X C13X 1.31(4) . ?
C12X H12L 0.9800 . ?
C12X H12M 0.9800 . ?
C13X H13R 0.9700 . ?
C13X H13S 0.9700 . ?
C13X H13T 0.9700 . ?
C11D H11J 0.9700 . ?
C11D H11K 0.9700 . ?
C11D H11L 0.9700 . ?
C12D C13D 1.495(10) . ?
C12D H12E 0.9800 . ?
C12D H12F 0.9800 . ?
C13D H13I 0.9700 . ?
C13D H13J 0.9700 . ?
C13D H13Z 0.9700 . ?
C11Y H1YA 0.9700 . ?
C11Y H1YB 0.9700 . ?
C11Y H1YC 0.9700 . ?
C12Y C13Y 1.56(4) . ?
C12Y H12N 0.9800 . ?
C12Y H12O 0.9800 . ?
C13Y H13U 0.9700 . ?
C13Y H13V 0.9700 . ?
C13Y H13W 0.9700 . ?
O2 C1 1.431(10) . ?
O2 H2 0.7232 . ?
C1 H1A 0.9700 . ?
C1 H1B 0.9700 . ?
C1 H1C 0.9700 . ?
C1X O1X 1.431(10) . ?
C1X H1X1 0.9700 . ?
C1X H1X2 0.9700 . ?
C1X H1X3 0.9700 . ?
O1X H1X 0.8300 . ?
C11E H11M 0.9700 . ?
C11E H11N 0.9700 . ?
C11E H11O 0.9700 . ?
C12E C13E 1.60(2) . ?
C12E H12Z 0.9800 . ?
C12E H12Y 0.9800 . ?
C13E H13X 0.9700 . ?
C13E H13Q 0.9700 . ?
C13E H13Y 0.9700 . ?
C11W H1ZZ 0.9700 . ?
C11W H1ZY 0.9700 . ?
C11W H1ZX 0.9700 . ?
C12W C13W 1.14(4) . ?
C12W H12P 0.9800 . ?
C12W H12Q 0.9800 . ?
C13W H1AZ 0.9700 . ?
C13W H1AY 0.9700 . ?
C13W H1AX 0.9700 . ?
C11F H11P 0.9700 . ?
C11F H11Q 0.9700 . ?
C11F H11R 0.9700 . ?
C12F C13F 1.50(3) . ?
C12F H12G 0.9800 . ?
C12F H12H 0.9800 . ?
C13F H13K 0.9700 . ?
C13F H13L 0.9700 . ?
C13F H13M 0.9700 . ?
C11V H1XA 0.9700 . ?
C11V H1XB 0.9700 . ?
C11V H1XC 0.9700 . ?
C12V C13V 1.44(4) . ?
C12V H12R 0.9800 . ?
C12V H12S 0.9800 . ?
C13V H1Y1 0.9700 . ?
C13V H1Y2 0.9700 . ?
C13V H1Y3 0.9700 . ?
P2 F16 1.506(17) . ?
P2 F18 1.539(17) . ?
P2 F13 1.550(15) . ?
P2 F15 1.592(17) . ?
P2 F17 1.629(15) . ?
P2 F14 1.635(16) . ?
P2A F16A 1.46(3) . ?
P2A F14A 1.50(3) . ?
P2A F15A 1.55(2) . ?
P2A F17A 1.56(3) . ?
P2A F13A 1.61(2) . ?
P2A F18A 1.64(3) . ?
P4 F21 1.565(7) . ?
P4 F19 1.567(10) . ?
P4 F24 1.569(7) . ?
P4 F22 1.582(10) . ?
P4 F23 1.586(13) . ?
P4 F20 1.606(13) . ?
P4A F24A 1.53(4) . ?
P4A F20A 1.54(6) . ?
P4A F19A 1.57(5) . ?
P4A F22A 1.62(4) . ?
P4A F23A 1.63(6) . ?
P4A F21A 1.63(4) . ?
P6 F34 1.599(8) . ?
P6 F32 1.607(9) . ?
P6 F33 1.611(9) . ?
P6 F36 1.613(9) . ?
P6 F35 1.621(9) . ?
P6 F31 1.633(9) . ?
P6A F31A 1.616(10) . ?
P6A F33A 1.619(10) . ?
P6A F34A 1.635(10) . ?
P6A F35A 1.639(10) . ?
P6A F36A 1.641(10) . ?
P6A F32A 1.648(10) . ?
F32A F35A 1.67(4) . ?
P1 F28 1.552(7) . ?
P1 F27 1.561(8) . ?
P1 F29 1.565(8) . ?
P1 F30 1.579(8) . ?
P1 F25 1.580(7) . ?
P1 F26 1.592(8) . ?
P1A F28A 1.640(10) . ?
P1A F26A 1.641(10) . ?
P1A F30A 1.642(10) . ?
P1A F29A 1.649(10) . ?
P1A F25A 1.650(10) . ?
P1A F27A 1.657(10) . ?
P3 F9 1.56(2) . ?
P3 F10 1.56(3) . ?
P3 F12 1.57(2) . ?
P3 F7 1.60(3) . ?
P3 F8 1.60(2) . ?
P3 F11 1.61(2) . ?
P3A F11A 1.54(3) . ?
P3A F10A 1.54(3) . ?
P3A F9A 1.56(3) . ?
P3A F12A 1.58(3) . ?
P3A F7A 1.60(3) . ?
P3A F8A 1.60(3) . ?
O3 C3 1.421(10) . ?
C3 H3A 0.9700 . ?
C3 H3B 0.9700 . ?
C3 H3C 0.9700 . ?
O3Z C3Z 1.411(10) . ?
O3Z H3Z 0.8300 . ?
C3Z H3Z1 0.9700 . ?
C3Z H3Z2 0.9700 . ?
C3Z H3Z3 0.9700 . ?
O1Q C1Q 1.32(4) . ?
C1Q H1Q1 0.9700 . ?
C1Q H1Q2 0.9700 . ?
C1Q H1Q3 0.9700 . ?

loop_
_geom_torsion_atom_site_label_1
_geom_torsion_atom_site_label_2
_geom_torsion_atom_site_label_3
_geom_torsion_atom_site_label_4
_geom_torsion
_geom_torsion_site_symmetry_1
_geom_torsion_site_symmetry_2
_geom_torsion_site_symmetry_3
_geom_torsion_site_symmetry_4
_geom_torsion_publ_flag
C5A N1A C1A C2A -0.2(7) . . . . ?
Cu2 N1A C1A C2A 173.0(4) . . . . ?
N1A C1A C2A C3A 0.6(8) . . . . ?
C1A C2A C3A C4A -0.6(8) . . . . ?
C2A C3A C4A C5A 0.1(7) . . . . ?
C2A C3A C4A Si1A -177.9(4) . . . . ?
C11A Si1A C4A C5A 131.7(8) . . . . ?
C13A Si1A C4A C5A -106.3(7) . . . . ?
C13Z Si1A C4A C5A -95.5(10) . . . . ?
C11Z Si1A C4A C5A 140.0(14) . . . . ?
C9A Si1A C4A C5A 16.3(4) . . . . ?
C11A Si1A C4A C3A -50.4(8) . . . . ?
C13A Si1A C4A C3A 71.5(7) . . . . ?
C13Z Si1A C4A C3A 82.4(10) . . . . ?
C11Z Si1A C4A C3A -42.1(14) . . . . ?
C9A Si1A C4A C3A -165.9(4) . . . . ?
C1A N1A C5A C4A -0.3(7) . . . . ?
Cu2 N1A C5A C4A -173.3(3) . . . . ?
C3A C4A C5A N1A 0.3(7) . . . . ?
Si1A C4A C5A N1A 178.3(3) . . . . ?
C10A N2A C6A C7A -1.6(8) . . . . ?
Cu1 N2A C6A C7A 175.9(4) . . . . ?
N2A C6A C7A C8A 2.0(9) . . . . ?
C6A C7A C8A C9A -0.3(9) . . . . ?
C7A C8A C9A C10A -1.6(8) . . . . ?
C7A C8A C9A Si1A 173.9(4) . . . . ?
C11A Si1A C9A C10A 144.7(6) . . . . ?
C13A Si1A C9A C10A 20.8(8) . . . . ?
C4A Si1A C9A C10A -100.4(4) . . . . ?
C13Z Si1A C9A C10A 10.8(12) . . . . ?
C11Z Si1A C9A C10A 131.4(10) . . . . ?
C11A Si1A C9A C8A -30.6(6) . . . . ?
C13A Si1A C9A C8A -154.5(8) . . . . ?
C4A Si1A C9A C8A 84.3(5) . . . . ?
C13Z Si1A C9A C8A -164.5(12) . . . . ?
C11Z Si1A C9A C8A -44.0(10) . . . . ?
C6A N2A C10A C9A -0.5(7) . . . . ?
Cu1 N2A C10A C9A -178.0(4) . . . . ?
C8A C9A C10A N2A 2.0(7) . . . . ?
Si1A C9A C10A N2A -173.5(4) . . . . ?
C5B N1B C1B C2B 0.4(8) . . . . ?
Cu2 N1B C1B C2B -176.2(5) . . . . ?
N1B C1B C2B C3B 1.1(10) . . . . ?
C1B C2B C3B C4B -1.2(10) . . . . ?
C2B C3B C4B C5B -0.1(9) . . . . ?
C2B C3B C4B Si1B 173.6(5) . . . . ?
C11B Si1B C4B C5B 147.0(4) . . . . ?
C12B Si1B C4B C5B 24.4(5) . . . . ?
C7B Si1B C4B C5B -94.8(4) . . . . ?
C11B Si1B C4B C3B -26.3(6) . . . . ?
C12B Si1B C4B C3B -148.9(5) . . . . ?
C7B Si1B C4B C3B 91.9(5) . . . . ?
C1B N1B C5B C4B -1.8(7) . . . . ?
Cu2 N1B C5B C4B 174.8(4) . . . . ?
C3B C4B C5B N1B 1.6(7) . . . . ?
Si1B C4B C5B N1B -172.2(4) . . . . ?
C10B N2B C6B C7B -0.6(8) . . . . ?
Cu3 N2B C6B C7B -179.9(4) . . . . ?
N2B C6B C7B C8B 0.1(8) . . . . ?
N2B C6B C7B Si1B -179.8(4) . . . . ?
C11B Si1B C7B C6B 143.0(5) . . . . ?
C12B Si1B C7B C6B -94.4(5) . . . . ?
C4B Si1B C7B C6B 23.9(5) . . . . ?
C11B Si1B C7B C8B -36.9(6) . . . . ?
C12B Si1B C7B C8B 85.8(5) . . . . ?
C4B Si1B C7B C8B -156.0(5) . . . . ?
C6B C7B C8B C9B 0.6(9) . . . . ?
Si1B C7B C8B C9B -179.5(5) . . . . ?
C7B C8B C9B C10B -0.9(11) . . . . ?
C6B N2B C10B C9B 0.3(9) . . . . ?
Cu3 N2B C10B C9B 179.7(5) . . . . ?
C8B C9B C10B N2B 0.4(11) . . . . ?
C11B Si1B C12B C13B 49.4(7) . . . . ?
C4B Si1B C12B C13B 170.5(6) . . . . ?
C7B Si1B C12B C13B -70.8(7) . . . . ?
C5C N1C C1C C2C 0.9(9) . . . . ?
Cu3 N1C C1C C2C -178.5(6) . . . . ?
N1C C1C C2C C3C -0.5(12) . . . . ?
C1C C2C C3C C4C 1.3(12) . . . . ?
C2C C3C C4C C5C -2.4(11) . . . . ?
C2C C3C C4C Si1C 175.3(6) . . . . ?
C12X Si1C C4C C5C 31.7(12) . . . . ?
C11X Si1C C4C C5C 137.2(10) . . . . ?
C7C Si1C C4C C5C -95.7(5) . . . . ?
C12C Si1C C4C C5C 152.0(7) . . . . ?
C11C Si1C C4C C5C 17.0(8) . . . . ?
C12X Si1C C4C C3C -145.9(12) . . . . ?
C11X Si1C C4C C3C -40.4(11) . . . . ?
C7C Si1C C4C C3C 86.7(6) . . . . ?
C12C Si1C C4C C3C -25.6(8) . . . . ?
C11C Si1C C4C C3C -160.6(8) . . . . ?
C1C N1C C5C C4C -2.3(8) . . . . ?
Cu3 N1C C5C C4C 177.1(4) . . . . ?
C3C C4C C5C N1C 3.1(9) . . . . ?
Si1C C4C C5C N1C -174.7(4) . . . . ?
C10C N2C C6C C7C -0.5(8) . . . . ?
Cu1 N2C C6C C7C 179.8(4) . . . . ?
N2C C6C C7C C8C -0.3(8) . . . . ?
N2C C6C C7C Si1C 177.5(4) . . . . ?
C12X Si1C C7C C8C 83.2(15) . . . . ?
C11X Si1C C7C C8C -26.5(11) . . . . ?
C4C Si1C C7C C8C -154.2(5) . . . . ?
C12C Si1C C7C C8C -41.8(9) . . . . ?
C11C Si1C C7C C8C 90.0(8) . . . . ?
C12X Si1C C7C C6C -94.5(14) . . . . ?
C11X Si1C C7C C6C 155.8(10) . . . . ?
C4C Si1C C7C C6C 28.1(6) . . . . ?
C12C Si1C C7C C6C 140.5(8) . . . . ?
C11C Si1C C7C C6C -87.7(7) . . . . ?
C6C C7C C8C C9C 0.4(10) . . . . ?
Si1C C7C C8C C9C -177.5(6) . . . . ?
C7C C8C C9C C10C 0.4(11) . . . . ?
C6C N2C C10C C9C 1.3(9) . . . . ?
Cu1 N2C C10C C9C -178.9(5) . . . . ?
C6C N2C C10C O1X 122.5(19) . . . . ?
Cu1 N2C C10C O1X -57.7(19) . . . . ?
C8C C9C C10C N2C -1.3(11) . . . . ?
C8C C9C C10C O1X -122.3(19) . . . . ?
C5D N1D C1D C2D -0.7(8) . . . . ?
Cu3 N1D C1D C2D 172.4(5) . . . . ?
N1D C1D C2D C3D -0.2(10) . . . . ?
C1D C2D C3D C4D 1.4(10) . . . . ?
C2D C3D C4D C5D -1.5(9) . . . . ?
C2D C3D C4D Si1D -179.4(5) . . . . ?
C11Y Si1D C4D C5D -100.2(19) . . . . ?
C7D Si1D C4D C5D 20.3(5) . . . . ?
C11D Si1D C4D C5D 141.9(8) . . . . ?
C12Y Si1D C4D C5D 133.6(12) . . . . ?
C12D Si1D C4D C5D -98.3(12) . . . . ?
C11Y Si1D C4D C3D 77.5(19) . . . . ?
C7D Si1D C4D C3D -161.9(5) . . . . ?
C11D Si1D C4D C3D -40.3(9) . . . . ?
C12Y Si1D C4D C3D -48.6(12) . . . . ?
C12D Si1D C4D C3D 79.5(12) . . . . ?
C1D N1D C5D C4D 0.5(8) . . . . ?
Cu3 N1D C5D C4D -172.5(4) . . . . ?
C3D C4D C5D N1D 0.6(8) . . . . ?
Si1D C4D C5D N1D 178.5(4) . . . . ?
C10D N2D C6D C7D 0.1(8) . . . . ?
Cu1 N2D C6D C7D 179.1(4) . . . . ?
N2D C6D C7D C8D 0.4(8) . . . . ?
N2D C6D C7D Si1D -175.8(4) . . . . ?
C11Y Si1D C7D C6D 21.3(12) . . . . ?
C11D Si1D C7D C6D 138.3(7) . . . . ?
C12Y Si1D C7D C6D 151.1(11) . . . . ?
C4D Si1D C7D C6D -99.0(5) . . . . ?
C12D Si1D C7D C6D 18.5(8) . . . . ?
C11Y Si1D C7D C8D -154.6(12) . . . . ?
C11D Si1D C7D C8D -37.6(8) . . . . ?
C12Y Si1D C7D C8D -24.8(11) . . . . ?
C4D Si1D C7D C8D 85.1(5) . . . . ?
C12D Si1D C7D C8D -157.4(8) . . . . ?
C6D C7D C8D C9D 0.3(9) . . . . ?
Si1D C7D C8D C9D 176.5(5) . . . . ?
C7D C8D C9D C10D -1.5(11) . . . . ?
C6D N2D C10D C9D -1.3(8) . . . . ?
Cu1 N2D C10D C9D 179.7(5) . . . . ?
C8D C9D C10D N2D 2.1(11) . . . . ?
C5E N1E C1E C2E -0.7(7) . . . . ?
Cu3 N1E C1E C2E 178.2(4) . . . . ?
N1E C1E C2E C3E 2.1(8) . . . . ?
N1E C1E C2E Si1E -174.3(4) . . . . ?
C11W Si1E C2E C1E 26.1(11) . . . . ?
C12W Si1E C2E C1E 130.0(10) . . . . ?
C9E Si1E C2E C1E -101.3(5) . . . . ?
C11E Si1E C2E C1E 146.9(7) . . . . ?
C12E Si1E C2E C1E 11.9(8) . . . . ?
C11W Si1E C2E C3E -150.2(11) . . . . ?
C12W Si1E C2E C3E -46.3(11) . . . . ?
C9E Si1E C2E C3E 82.5(5) . . . . ?
C11E Si1E C2E C3E -29.4(7) . . . . ?
C12E Si1E C2E C3E -164.3(8) . . . . ?
C1E C2E C3E C4E -2.1(9) . . . . ?
Si1E C2E C3E C4E 174.3(5) . . . . ?
C2E C3E C4E C5E 0.9(11) . . . . ?
C1E N1E C5E C4E -0.7(8) . . . . ?
Cu3 N1E C5E C4E -179.6(5) . . . . ?
C3E C4E C5E N1E 0.6(11) . . . . ?
C10E N2E C6E C7E 0.2(8) . . . . ?
Cu2 N2E C6E C7E 177.9(5) . . . . ?
N2E C6E C7E C8E 0.5(10) . . . . ?
C6E C7E C8E C9E -1.9(11) . . . . ?
C7E C8E C9E C10E 2.4(9) . . . . ?
C7E C8E C9E Si1E -176.4(5) . . . . ?
C11W Si1E C9E C10E -101.1(12) . . . . ?
C12W Si1E C9E C10E 150.6(13) . . . . ?
C2E Si1E C9E C10E 23.5(5) . . . . ?
C11E Si1E C9E C10E 136.2(8) . . . . ?
C12E Si1E C9E C10E -91.5(7) . . . . ?
C11W Si1E C9E C8E 77.7(13) . . . . ?
C12W Si1E C9E C8E -30.6(14) . . . . ?
C2E Si1E C9E C8E -157.7(5) . . . . ?
C11E Si1E C9E C8E -45.0(8) . . . . ?
C12E Si1E C9E C8E 87.2(8) . . . . ?
C6E N2E C10E C9E 0.5(8) . . . . ?
Cu2 N2E C10E C9E -177.1(4) . . . . ?
C8E C9E C10E N2E -1.8(8) . . . . ?
Si1E C9E C10E N2E 177.1(4) . . . . ?
C5F N1F C1F C2F 2.2(8) . . . . ?
Cu1 N1F C1F C2F -176.9(5) . . . . ?
N1F C1F C2F C3F -1.0(9) . . . . ?
C1F C2F C3F C4F -1.0(10) . . . . ?
C2F C3F C4F C5F 1.6(8) . . . . ?
C2F C3F C4F Si1F -177.9(5) . . . . ?
C12F Si1F C4F C5F -90.7(10) . . . . ?
C12V Si1F C4F C5F 156.4(11) . . . . ?
C7F Si1F C4F C5F 29.8(5) . . . . ?
C11F Si1F C4F C5F 144.9(7) . . . . ?
C11V Si1F C4F C5F -84.4(15) . . . . ?
C12F Si1F C4F C3F 88.7(10) . . . . ?
C12V Si1F C4F C3F -24.1(12) . . . . ?
C7F Si1F C4F C3F -150.7(4) . . . . ?
C11F Si1F C4F C3F -35.7(7) . . . . ?
C11V Si1F C4F C3F 95.1(15) . . . . ?
C1F N1F C5F C4F -1.6(7) . . . . ?
Cu1 N1F C5F C4F 177.5(4) . . . . ?
C3F C4F C5F N1F -0.3(7) . . . . ?
Si1F C4F C5F N1F 179.2(4) . . . . ?
C10F N2F C6F C7F -0.4(7) . . . . ?
Cu2 N2F C6F C7F 177.3(4) . . . . ?
N2F C6F C7F C8F 0.5(7) . . . . ?
N2F C6F C7F Si1F -173.7(4) . . . . ?
C12F Si1F C7F C8F -148.3(8) . . . . ?
C12V Si1F C7F C8F -31.5(18) . . . . ?
C4F Si1F C7F C8F 89.6(5) . . . . ?
C11F Si1F C7F C8F -26.9(10) . . . . ?
C11V Si1F C7F C8F -159.0(13) . . . . ?
C12F Si1F C7F C6F 25.5(8) . . . . ?
C12V Si1F C7F C6F 142.3(18) . . . . ?
C4F Si1F C7F C6F -96.6(4) . . . . ?
C11F Si1F C7F C6F 146.9(9) . . . . ?
C11V Si1F C7F C6F 14.8(13) . . . . ?
C6F C7F C8F C9F 0.5(8) . . . . ?
Si1F C7F C8F C9F 174.6(4) . . . . ?
C7F C8F C9F C10F -1.7(9) . . . . ?
C6F N2F C10F C9F -0.9(7) . . . . ?
Cu2 N2F C10F C9F -178.5(4) . . . . ?
C8F C9F C10F N2F 1.9(8) . . . . ?
C11A Si1A C13A C14A -56.7(16) . . . . ?
C4A Si1A C13A C14A -175.2(10) . . . . ?
C9A Si1A C13A C14A 64.5(12) . . . . ?
C4A Si1A C11Z C12Z 176(2) . . . . ?
C13Z Si1A C11Z C12Z 55(4) . . . . ?
C9A Si1A C11Z C12Z -61(3) . . . . ?
C11X Si1C C12X C13X -39(4) . . . . ?
C7C Si1C C12X C13X -159(4) . . . . ?
C4C Si1C C12X C13X 78(4) . . . . ?
C11Y Si1D C12Y C13Y -14(3) . . . . ?
C7D Si1D C12Y C13Y -139(2) . . . . ?
C4D Si1D C12Y C13Y 107(2) . . . . ?
N2C C10C O1X C1X -106(15) . . . . ?
C9C C10C O1X C1X 25(16) . . . . ?
C11W Si1E C12W C13W 42(4) . . . . ?
C9E Si1E C12W C13W 162(3) . . . . ?
C2E Si1E C12W C13W -73(4) . . . . ?
C4F Si1F C12F C13F -68.0(15) . . . . ?
C7F Si1F C12F C13F 171.2(12) . . . . ?
C11F Si1F C12F C13F 53.9(19) . . . . ?
C4F Si1F C12V C13V 81(4) . . . . ?
C7F Si1F C12V C13V -157(3) . . . . ?
C11V Si1F C12V C13V -32(4) . . . . ?
F31A P6A F32A F35A -79.7(18) . . . . ?
F33A P6A F32A F35A 96.9(16) . . . . ?
F34A P6A F32A F35A 22(2) . . . . ?
F36A P6A F32A F35A -179.7(16) . . . . ?
F31A P6A F35A F32A 115.1(16) . . . . ?
F33A P6A F35A F32A -67.9(13) . . . . ?
F34A P6A F35A F32A -165.3(14) . . . . ?
F36A P6A F35A F32A 1(5) . . . . ?
